data_4337731
loop_
_publ_author_name
'K\"a\&s, Martina'
'Hohenberger, Johannes'
'Adelhardt, Mario'
'Zolnhofer, Eva M.'
'Mossin, Susanne'
'Heinemann, Frank W.'
'Sutter, J\"org'
'Meyer, Karsten'

_publ_section_title
;
 Synthesis and characterization of divalent manganese, iron, and cobalt
 complexes in tripodal phenolate/n-heterocyclic carbene ligand
 environments.
;
_journal_issue 5
_journal_name_full 'Inorganic chemistry'
_journal_page_first 2460
_journal_page_last 2470
_journal_paper_doi 10.1021/ic4024053
_journal_volume 53
_journal_year 2014
_chemical_formula_moiety 'C46 H56 Fe N8 O, 0.61(C3 H7 N O), 1.89(C4 H10 O)'
_chemical_formula_sum 'C55.39 H79.18 Fe N8.61 O3.5'
_chemical_formula_weight 977.52
_chemical_name_systematic
; 
 ? 
;
_space_group_IT_number 14
_symmetry_cell_setting monoclinic
_symmetry_space_group_name_Hall '-P 2ybc'
_symmetry_space_group_name_H-M 'P 1 21/c 1'
_atom_sites_solution_hydrogens geom
_atom_sites_solution_primary direct
_atom_sites_solution_secondary difmap
_audit_creation_method SHELXL-97
_cell_angle_alpha 90.00
_cell_angle_beta 131.205(11)
_cell_angle_gamma 90.00
_cell_formula_units_Z 8
_cell_length_a 24.081(5)
_cell_length_b 16.3320(15)
_cell_length_c 35.883(2)
_cell_measurement_reflns_used 230
_cell_measurement_temperature 100(2)
_cell_measurement_theta_max 20.00
_cell_measurement_theta_min 6.00
_cell_volume 10618(3)
_computing_cell_refinement 'EVALCCD (Duisenberg, 2003)'
_computing_data_collection 'COLLECT (Bruker-Nonius, 2002)'
_computing_data_reduction 'EVALCCD (Duisenberg, 2003)'
_computing_molecular_graphics 'SHELXTL 6.12 (Bruker AXS, 2002)'
_computing_publication_material 'SHELXTL 6.12 (Bruker AXS, 2002)'
_computing_structure_refinement 'SHELXTL 6.12 (Bruker AXS, 2002)'
_computing_structure_solution 'SHELXTL 6.12 (Bruker AXS, 2002)'
_diffrn_ambient_temperature 100(2)
_diffrn_detector_area_resol_mean 9
_diffrn_measured_fraction_theta_full 0.998
_diffrn_measured_fraction_theta_max 0.998
_diffrn_measurement_device_type 'Bruker-Nonius KappaCCD'
_diffrn_measurement_method
;
 \f- and \w-rotations with 1.10 \% and 176 sec per frame
;
_diffrn_radiation_monochromator graphite
_diffrn_radiation_source 'fine-focus sealed tube'
_diffrn_radiation_type MoK\a
_diffrn_radiation_wavelength 0.71073
_diffrn_reflns_av_R_equivalents 0.0789
_diffrn_reflns_av_sigmaI/netI 0.0452
_diffrn_reflns_limit_h_max 30
_diffrn_reflns_limit_h_min -30
_diffrn_reflns_limit_k_max 20
_diffrn_reflns_limit_k_min -20
_diffrn_reflns_limit_l_max 45
_diffrn_reflns_limit_l_min -45
_diffrn_reflns_number 162632
_diffrn_reflns_theta_full 27.10
_diffrn_reflns_theta_max 27.10
_diffrn_reflns_theta_min 2.71
_exptl_absorpt_coefficient_mu 0.336
_exptl_absorpt_correction_T_max 0.964
_exptl_absorpt_correction_T_min 0.661
_exptl_absorpt_correction_type multi-scan
_exptl_absorpt_process_details 'SADABS, Bruker-AXS, 2002'
_exptl_crystal_colour colorless
_exptl_crystal_density_diffrn 1.223
_exptl_crystal_density_method 'not measured'
_exptl_crystal_description block
_exptl_crystal_F_000 4206
_exptl_crystal_size_max 0.28
_exptl_crystal_size_mid 0.22
_exptl_crystal_size_min 0.11
_refine_diff_density_max 1.305
_refine_diff_density_min -0.723
_refine_diff_density_rms 0.070
_refine_ls_extinction_method none
_refine_ls_goodness_of_fit_ref 1.053
_refine_ls_hydrogen_treatment constr
_refine_ls_matrix_type full
_refine_ls_number_parameters 1391
_refine_ls_number_reflns 23383
_refine_ls_number_restraints 350
_refine_ls_restrained_S_all 1.159
_refine_ls_R_factor_all 0.0782
_refine_ls_R_factor_gt 0.0545
_refine_ls_shift/su_max 0.001
_refine_ls_shift/su_mean 0.000
_refine_ls_structure_factor_coef Fsqd
_refine_ls_weighting_details 'calc w=1/[\s^2^(Fo^2^)+(0.0697P)^2^+10.8294P] where P=(Fo^2^+2Fc^2^)/3'
_refine_ls_weighting_scheme calc
_refine_ls_wR_factor_gt 0.1394
_refine_ls_wR_factor_ref 0.1540
_reflns_number_gt 17694
_reflns_number_total 23383
_reflns_threshold_expression >2sigma(I)
_cod_data_source_file ic4024053_si_002.cif
_cod_data_source_block mk1103a
_cod_original_cell_volume 10618(2)
_cod_original_sg_symbol_Hall -P2ybc
_cod_original_sg_symbol_H-M P2(1)/c
_cod_original_formula_sum 'C55.39 H79.18 Fe N8.61 O3.50'
_cod_database_code 4337731

loop_
_symmetry_equiv_pos_as_xyz
'x, y, z'
'-x, y+1/2, -z+1/2'
'-x, -y, -z'
'x, -y-1/2, z-1/2'

loop_
_atom_site_label
_atom_site_type_symbol
_atom_site_fract_x
_atom_site_fract_y
_atom_site_fract_z
_atom_site_U_iso_or_equiv
_atom_site_adp_type
_atom_site_occupancy
_atom_site_symmetry_multiplicity
_atom_site_calc_flag
_atom_site_refinement_flags
_atom_site_disorder_assembly
_atom_site_disorder_group
Fe1 Fe 0.061169(19) 0.45226(2) 0.298474(13) 0.02016(9) Uani 1 1 d . . .
O1 O -0.01277(10) 0.40044(11) 0.23462(6) 0.0227(4) Uani 1 1 d . . .
N1 N 0.10584(12) 0.50393(13) 0.25379(8) 0.0212(4) Uani 1 1 d . . .
N2 N 0.22922(12) 0.49513(13) 0.37039(8) 0.0232(5) Uani 1 1 d . . .
N3 N 0.21808(12) 0.38800(13) 0.39876(8) 0.0220(4) Uani 1 1 d . . .
N4 N 0.00513(12) 0.62455(13) 0.25404(8) 0.0213(4) Uani 1 1 d . . .
N5 N 0.03057(12) 0.62539(13) 0.32325(8) 0.0224(5) Uani 1 1 d . . .
N6 N 0.02574(13) 0.39156(16) 0.32993(9) 0.0306(5) Uani 1 1 d . . .
N7 N -0.00208(13) 0.32784(15) 0.32351(9) 0.0297(5) Uani 1 1 d . . .
N8 N -0.0300(2) 0.26579(18) 0.31810(12) 0.0630(10) Uani 1 1 d . . .
C1 C 0.18636(14) 0.51921(17) 0.28799(10) 0.0238(5) Uani 1 1 d . . .
H1A H 0.1976 0.5554 0.2716 0.029 Uiso 1 1 calc R . .
H1B H 0.2125 0.4667 0.2955 0.029 Uiso 1 1 calc R . .
C2 C 0.21446(15) 0.55867(16) 0.33604(10) 0.0244(5) Uani 1 1 d . . .
H2A H 0.2603 0.5896 0.3511 0.029 Uiso 1 1 calc R . .
H2B H 0.1771 0.5974 0.3292 0.029 Uiso 1 1 calc R . .
C3 C 0.17729(14) 0.44227(16) 0.36043(9) 0.0222(5) Uani 1 1 d . . .
C4 C 0.29975(15) 0.47381(17) 0.41270(10) 0.0281(6) Uani 1 1 d . . .
H4A H 0.3444 0.5012 0.4263 0.034 Uiso 1 1 calc R . .
C5 C 0.29246(15) 0.40660(18) 0.43071(10) 0.0284(6) Uani 1 1 d . . .
H5A H 0.3310 0.3774 0.4598 0.034 Uiso 1 1 calc R . .
C6 C 0.06713(15) 0.57856(16) 0.22343(10) 0.0239(5) Uani 1 1 d . . .
H6B H 0.0575 0.5726 0.1922 0.029 Uiso 1 1 calc R . .
H6C H 0.1005 0.6260 0.2414 0.029 Uiso 1 1 calc R . .
C7 C -0.00530(14) 0.59739(16) 0.21075(9) 0.0233(5) Uani 1 1 d . . .
H7A H -0.0315 0.6407 0.1851 0.028 Uiso 1 1 calc R . .
H7B H -0.0366 0.5477 0.1967 0.028 Uiso 1 1 calc R . .
C8 C 0.03075(14) 0.57520(16) 0.29297(9) 0.0215(5) Uani 1 1 d . . .
C9 C -0.01080(14) 0.70258(16) 0.25970(10) 0.0249(6) Uani 1 1 d . . .
H9A H -0.0292 0.7470 0.2372 0.030 Uiso 1 1 calc R . .
C10 C 0.00485(15) 0.70328(16) 0.30321(11) 0.0265(6) Uani 1 1 d . . .
H10A H -0.0006 0.7481 0.3175 0.032 Uiso 1 1 calc R . .
C11 C 0.09015(14) 0.43167(16) 0.22268(10) 0.0221(5) Uani 1 1 d . . .
H11A H 0.1123 0.3826 0.2442 0.027 Uiso 1 1 calc R . .
H11B H 0.1151 0.4400 0.2095 0.027 Uiso 1 1 calc R . .
C12 C 0.00963(14) 0.41435(15) 0.17976(10) 0.0218(5) Uani 1 1 d . . .
C13 C -0.03880(14) 0.40047(15) 0.18854(9) 0.0214(5) Uani 1 1 d . . .
C14 C -0.11518(14) 0.38647(15) 0.14718(10) 0.0215(5) Uani 1 1 d . . .
C15 C -0.13651(15) 0.37947(16) 0.10056(10) 0.0243(5) Uani 1 1 d . . .
H15A H -0.1869 0.3684 0.0730 0.029 Uiso 1 1 calc R . .
C16 C -0.08794(15) 0.38778(16) 0.09209(10) 0.0250(6) Uani 1 1 d . . .
C17 C -0.01536(15) 0.40762(16) 0.13212(10) 0.0243(5) Uani 1 1 d . . .
H17A H 0.0181 0.4169 0.1270 0.029 Uiso 1 1 calc R . .
C18 C 0.19056(13) 0.31593(16) 0.40506(9) 0.0212(5) Uani 1 1 d . . .
C19 C 0.19265(14) 0.24147(16) 0.38685(9) 0.0237(5) Uani 1 1 d . . .
C20 C 0.17041(15) 0.17157(17) 0.39625(10) 0.0274(6) Uani 1 1 d . . .
H20A H 0.1724 0.1201 0.3849 0.033 Uiso 1 1 calc R . .
C21 C 0.14535(15) 0.17483(17) 0.42178(10) 0.0280(6) Uani 1 1 d . . .
C22 C 0.14417(14) 0.25038(17) 0.43895(10) 0.0256(6) Uani 1 1 d . . .
H22A H 0.1271 0.2533 0.4564 0.031 Uiso 1 1 calc R . .
C23 C 0.16701(14) 0.32169(16) 0.43162(9) 0.0223(5) Uani 1 1 d . . .
C24 C 0.21591(17) 0.23694(19) 0.35684(11) 0.0325(6) Uani 1 1 d . . .
H24A H 0.2648 0.2618 0.3756 0.049 Uiso 1 1 calc R . .
H24B H 0.1802 0.2666 0.3256 0.049 Uiso 1 1 calc R . .
H24C H 0.2178 0.1795 0.3498 0.049 Uiso 1 1 calc R . .
C25 C 0.11683(19) 0.0992(2) 0.42833(12) 0.0416(8) Uani 1 1 d . . .
H25A H 0.1401 0.0507 0.4277 0.062 Uiso 1 1 calc R . .
H25B H 0.0632 0.0959 0.4014 0.062 Uiso 1 1 calc R . .
H25C H 0.1286 0.1020 0.4602 0.062 Uiso 1 1 calc R . .
C26 C 0.16502(16) 0.40304(17) 0.45032(10) 0.0287(6) Uani 1 1 d . . .
H26A H 0.1548 0.3945 0.4724 0.043 Uiso 1 1 calc R . .
H26B H 0.1261 0.4372 0.4222 0.043 Uiso 1 1 calc R . .
H26C H 0.2128 0.4305 0.4686 0.043 Uiso 1 1 calc R . .
C27 C 0.04398(15) 0.59942(16) 0.36702(10) 0.0233(5) Uani 1 1 d . . .
C28 C -0.01294(15) 0.55868(17) 0.36035(10) 0.0261(6) Uani 1 1 d . . .
C29 C -0.00100(16) 0.53651(19) 0.40261(11) 0.0308(6) Uani 1 1 d . . .
H29A H -0.0384 0.5073 0.3990 0.037 Uiso 1 1 calc R . .
C30 C 0.06413(16) 0.55595(19) 0.44987(11) 0.0309(6) Uani 1 1 d . . .
C31 C 0.11911(16) 0.59798(18) 0.45480(10) 0.0295(6) Uani 1 1 d . . .
H31A H 0.1633 0.6126 0.4869 0.035 Uiso 1 1 calc R . .
C32 C 0.11067(15) 0.61899(16) 0.41378(10) 0.0264(6) Uani 1 1 d . . .
C33 C -0.08470(15) 0.5407(2) 0.30949(11) 0.0319(6) Uani 1 1 d . . .
H33A H -0.1181 0.5131 0.3122 0.048 Uiso 1 1 calc R . .
H33B H -0.0757 0.5052 0.2919 0.048 Uiso 1 1 calc R . .
H33C H -0.1072 0.5921 0.2912 0.048 Uiso 1 1 calc R . .
C34 C 0.07588(18) 0.5314(2) 0.49511(12) 0.0424(8) Uani 1 1 d . . .
H34A H 0.0308 0.5059 0.4849 0.064 Uiso 1 1 calc R . .
H34B H 0.0876 0.5801 0.5151 0.064 Uiso 1 1 calc R . .
H34C H 0.1168 0.4924 0.5147 0.064 Uiso 1 1 calc R . .
C35 C 0.17244(16) 0.66015(19) 0.41991(11) 0.0336(6) Uani 1 1 d . . .
H35A H 0.2116 0.6761 0.4546 0.050 Uiso 1 1 calc R . .
H35B H 0.1534 0.7090 0.3989 0.050 Uiso 1 1 calc R . .
H35C H 0.1925 0.6221 0.4102 0.050 Uiso 1 1 calc R . .
C36 C -0.17176(14) 0.37835(16) 0.15363(10) 0.0226(5) Uani 1 1 d . . .
C37 C -0.30752(15) 0.36360(18) 0.11110(11) 0.0298(6) Uani 1 1 d . . .
H37A H -0.3586 0.3592 0.0781 0.036 Uiso 1 1 calc R . .
C38 C -0.22411(15) 0.44637(17) 0.18862(11) 0.0271(6) Uani 1 1 d . . .
H38A H -0.2206 0.4957 0.2066 0.033 Uiso 1 1 calc R . .
C39 C -0.21171(15) 0.29396(17) 0.19197(11) 0.0271(6) Uani 1 1 d . . .
H39A H -0.2001 0.2440 0.2121 0.033 Uiso 1 1 calc R . .
C40 C -0.25182(15) 0.37118(17) 0.10349(10) 0.0271(6) Uani 1 1 d . . .
H40A H -0.2638 0.4201 0.0831 0.032 Uiso 1 1 calc R . .
H40B H -0.2558 0.3225 0.0854 0.032 Uiso 1 1 calc R . .
C41 C -0.15581(14) 0.30159(15) 0.18460(10) 0.0231(5) Uani 1 1 d . . .
H41A H -0.1585 0.2521 0.1675 0.028 Uiso 1 1 calc R . .
H41B H -0.1053 0.3052 0.2173 0.028 Uiso 1 1 calc R . .
C42 C -0.30263(16) 0.43961(18) 0.13827(11) 0.0312(6) Uani 1 1 d . . .
H42A H -0.3147 0.4893 0.1183 0.037 Uiso 1 1 calc R . .
H42B H -0.3385 0.4351 0.1431 0.037 Uiso 1 1 calc R . .
C43 C -0.20603(16) 0.36977(17) 0.21933(11) 0.0286(6) Uani 1 1 d . . .
H43A H -0.2409 0.3649 0.2250 0.034 Uiso 1 1 calc R . .
H43B H -0.1555 0.3741 0.2519 0.034 Uiso 1 1 calc R . .
C44 C -0.29002(15) 0.28671(18) 0.14152(11) 0.0314(6) Uani 1 1 d . . .
H44A H -0.2936 0.2377 0.1238 0.038 Uiso 1 1 calc R . .
H44B H -0.3260 0.2809 0.1462 0.038 Uiso 1 1 calc R . .
C45 C -0.16897(15) 0.45461(16) 0.18065(10) 0.0245(5) Uani 1 1 d . . .
H45A H -0.1185 0.4610 0.2131 0.029 Uiso 1 1 calc R . .
H45B H -0.1808 0.5042 0.1607 0.029 Uiso 1 1 calc R . .
C46 C -0.11486(17) 0.3763(2) 0.04060(10) 0.0341(7) Uani 1 1 d . . .
H46A H -0.0811 0.4040 0.0383 0.051 Uiso 1 1 calc R . .
H46B H -0.1644 0.3997 0.0162 0.051 Uiso 1 1 calc R . .
H46C H -0.1165 0.3177 0.0340 0.051 Uiso 1 1 calc R . .
Fe2 Fe 0.439025(19) 0.41415(2) 0.193013(13) 0.01870(9) Uani 1 1 d . . .
O2 O 0.50928(9) 0.46752(10) 0.25643(6) 0.0193(4) Uani 1 1 d . . .
N9 N 0.39832(11) 0.35731(13) 0.24361(8) 0.0196(4) Uani 1 1 d . . .
N10 N 0.27164(12) 0.37129(13) 0.12779(8) 0.0235(5) Uani 1 1 d . . .
N11 N 0.27935(12) 0.47976(14) 0.09852(8) 0.0251(5) Uani 1 1 d . . .
N12 N 0.49448(11) 0.24059(12) 0.23776(8) 0.0202(4) Uani 1 1 d . . .
N13 N 0.46274(12) 0.23960(13) 0.16649(8) 0.0206(4) Uani 1 1 d . . .
N14 N 0.47107(13) 0.47542(13) 0.15978(8) 0.0247(5) Uani 1 1 d . . .
N15 N 0.49401(12) 0.54265(13) 0.16462(8) 0.0221(5) Uani 1 1 d . . .
N16 N 0.51692(14) 0.60787(15) 0.16819(10) 0.0353(6) Uani 1 1 d . . .
C47 C 0.31846(14) 0.33985(16) 0.21062(10) 0.0237(5) Uani 1 1 d . . .
H47A H 0.2916 0.3910 0.2047 0.028 Uiso 1 1 calc R . .
H47B H 0.3093 0.3004 0.2270 0.028 Uiso 1 1 calc R . .
C48 C 0.28919(15) 0.30476(16) 0.16139(9) 0.0234(5) Uani 1 1 d . . .
H48A H 0.3267 0.2683 0.1667 0.028 Uiso 1 1 calc R . .
H48B H 0.2443 0.2720 0.1465 0.028 Uiso 1 1 calc R . .
C49 C 0.32237(14) 0.42340(15) 0.13509(9) 0.0218(5) Uani 1 1 d . . .
C50 C 0.19995(15) 0.39586(18) 0.08883(10) 0.0308(6) Uani 1 1 d . . .
H50A H 0.1560 0.3697 0.0776 0.037 Uiso 1 1 calc R . .
C51 C 0.20468(16) 0.46340(19) 0.07015(11) 0.0335(7) Uani 1 1 d . . .
H51A H 0.1647 0.4943 0.0427 0.040 Uiso 1 1 calc R . .
C52 C 0.43976(14) 0.28369(15) 0.27381(10) 0.0219(5) Uani 1 1 d . . .
H52A H 0.4069 0.2355 0.2571 0.026 Uiso 1 1 calc R . .
H52B H 0.4528 0.2898 0.3062 0.026 Uiso 1 1 calc R . .
C53 C 0.51022(14) 0.26672(16) 0.28302(9) 0.0215(5) Uani 1 1 d . . .
H53A H 0.5408 0.3169 0.2959 0.026 Uiso 1 1 calc R . .
H53B H 0.5389 0.2235 0.3085 0.026 Uiso 1 1 calc R . .
C54 C 0.46871(13) 0.29036(15) 0.19916(9) 0.0190(5) Uani 1 1 d . . .
C55 C 0.50443(15) 0.16079(15) 0.22966(10) 0.0246(5) Uani 1 1 d . . .
H55A H 0.5219 0.1156 0.2516 0.029 Uiso 1 1 calc R . .
C56 C 0.48461(15) 0.16004(16) 0.18499(10) 0.0256(6) Uani 1 1 d . . .
H56A H 0.4853 0.1142 0.1690 0.031 Uiso 1 1 calc R . .
C57 C 0.41416(14) 0.42979(15) 0.27448(9) 0.0215(5) Uani 1 1 d . . .
H57A H 0.3919 0.4206 0.2895 0.026 Uiso 1 1 calc R . .
H57B H 0.3899 0.4783 0.2526 0.026 Uiso 1 1 calc R . .
C58 C 0.49477(14) 0.44828(15) 0.31512(9) 0.0209(5) Uani 1 1 d . . .
C59 C 0.53950(14) 0.46502(14) 0.30340(9) 0.0194(5) Uani 1 1 d . . .
C60 C 0.61635(14) 0.47855(15) 0.34273(9) 0.0207(5) Uani 1 1 d . . .
C61 C 0.64241(15) 0.48392(15) 0.39079(10) 0.0234(5) Uani 1 1 d . . .
H61A H 0.6933 0.4951 0.4170 0.028 Uiso 1 1 calc R . .
C62 C 0.59765(16) 0.47379(16) 0.40233(10) 0.0252(6) Uani 1 1 d . . .
C63 C 0.52454(15) 0.45313(15) 0.36414(10) 0.0227(5) Uani 1 1 d . . .
H63A H 0.4938 0.4420 0.3714 0.027 Uiso 1 1 calc R . .
C64 C 0.30370(15) 0.55123(16) 0.08862(10) 0.0251(6) Uani 1 1 d . . .
C65 C 0.30800(17) 0.62538(18) 0.10935(11) 0.0350(7) Uani 1 1 d . . .
C66 C 0.32534(17) 0.69472(19) 0.09605(12) 0.0392(7) Uani 1 1 d . . .
H66A H 0.3283 0.7463 0.1095 0.047 Uiso 1 1 calc R . .
C67 C 0.33831(16) 0.69071(18) 0.06404(11) 0.0361(7) Uani 1 1 d . . .
C68 C 0.33322(15) 0.61526(19) 0.04418(10) 0.0323(7) Uani 1 1 d . . .
H68A H 0.3416 0.6122 0.0218 0.039 Uiso 1 1 calc R . .
C69 C 0.31614(14) 0.54386(17) 0.05609(9) 0.0256(6) Uani 1 1 d . . .
C70 C 0.2941(3) 0.6314(2) 0.14469(15) 0.0564(10) Uani 1 1 d . . .
H70A H 0.3030 0.6877 0.1569 0.085 Uiso 1 1 calc R . .
H70B H 0.3275 0.5942 0.1727 0.085 Uiso 1 1 calc R . .
H70C H 0.2429 0.6162 0.1274 0.085 Uiso 1 1 calc R . .
C71 C 0.3603(2) 0.7658(2) 0.05210(15) 0.0588(11) Uani 1 1 d . . .
H71A H 0.3334 0.8134 0.0498 0.088 Uiso 1 1 calc R . .
H71B H 0.3483 0.7580 0.0204 0.088 Uiso 1 1 calc R . .
H71C H 0.4135 0.7750 0.0783 0.088 Uiso 1 1 calc R . .
C72 C 0.31382(17) 0.46251(19) 0.03582(11) 0.0344(7) Uani 1 1 d . . .
H72A H 0.2714 0.4311 0.0262 0.052 Uiso 1 1 calc R . .
H72B H 0.3594 0.4324 0.0612 0.052 Uiso 1 1 calc R . .
H72C H 0.3091 0.4709 0.0068 0.052 Uiso 1 1 calc R . .
C73 C 0.44386(14) 0.26345(15) 0.12070(10) 0.0220(5) Uani 1 1 d . . .
C74 C 0.49879(15) 0.29900(17) 0.12301(10) 0.0273(6) Uani 1 1 d . . .
C75 C 0.48146(17) 0.31670(19) 0.07845(11) 0.0335(7) Uani 1 1 d . . .
H75A H 0.5180 0.3410 0.0791 0.040 Uiso 1 1 calc R . .
C76 C 0.41239(17) 0.29983(19) 0.03298(11) 0.0331(7) Uani 1 1 d . . .
C77 C 0.35887(16) 0.26474(18) 0.03225(10) 0.0283(6) Uani 1 1 d . . .
H77A H 0.3113 0.2535 0.0013 0.034 Uiso 1 1 calc R . .
C78 C 0.37381(15) 0.24577(16) 0.07601(10) 0.0231(5) Uani 1 1 d . . .
C79 C 0.57380(15) 0.31757(19) 0.17199(11) 0.0311(6) Uani 1 1 d . . .
H79A H 0.5946 0.2678 0.1923 0.047 Uiso 1 1 calc R . .
H79B H 0.5693 0.3600 0.1892 0.047 Uiso 1 1 calc R . .
H79C H 0.6063 0.3370 0.1664 0.047 Uiso 1 1 calc R . .
C80 C 0.3949(2) 0.3207(2) -0.01498(12) 0.0470(9) Uani 1 1 d . . .
H80A H 0.4353 0.3531 -0.0077 0.070 Uiso 1 1 calc R . .
H80B H 0.3490 0.3524 -0.0363 0.070 Uiso 1 1 calc R . .
H80C H 0.3890 0.2701 -0.0319 0.070 Uiso 1 1 calc R . .
C81 C 0.31453(15) 0.20935(18) 0.07433(10) 0.0276(6) Uani 1 1 d . . .
H81A H 0.2724 0.1930 0.0403 0.041 Uiso 1 1 calc R . .
H81B H 0.2985 0.2502 0.0856 0.041 Uiso 1 1 calc R . .
H81C H 0.3342 0.1613 0.0960 0.041 Uiso 1 1 calc R . .
C82 C 0.66885(14) 0.48715(15) 0.33264(9) 0.0211(5) Uani 1 1 d . . .
C83 C 0.80203(15) 0.50215(18) 0.36998(10) 0.0295(6) Uani 1 1 d . . .
H83A H 0.8541 0.5072 0.4019 0.035 Uiso 1 1 calc R . .
C85 C 0.70133(15) 0.57072(16) 0.28979(10) 0.0245(5) Uani 1 1 d . . .
H85A H 0.6879 0.6203 0.2690 0.029 Uiso 1 1 calc R . .
C86 C 0.74994(15) 0.49524(18) 0.38074(10) 0.0279(6) Uani 1 1 d . . .
H86A H 0.7639 0.4468 0.4020 0.033 Uiso 1 1 calc R . .
H86B H 0.7555 0.5444 0.3991 0.033 Uiso 1 1 calc R . .
C87 C 0.64951(15) 0.56385(15) 0.30071(10) 0.0220(5) Uani 1 1 d . . .
H87A H 0.5977 0.5601 0.2692 0.026 Uiso 1 1 calc R . .
H87B H 0.6543 0.6135 0.3185 0.026 Uiso 1 1 calc R . .
C88 C 0.79462(15) 0.42572(18) 0.34251(11) 0.0297(6) Uani 1 1 d . . .
H88A H 0.8084 0.3766 0.3632 0.036 Uiso 1 1 calc R . .
H88B H 0.8281 0.4297 0.3356 0.036 Uiso 1 1 calc R . .
C89 C 0.69303(15) 0.49441(16) 0.26169(10) 0.0252(6) Uani 1 1 d . . .
H89A H 0.7253 0.4992 0.2538 0.030 Uiso 1 1 calc R . .
H89B H 0.6413 0.4895 0.2302 0.030 Uiso 1 1 calc R . .
C90 C 0.78153(16) 0.57827(18) 0.33842(11) 0.0295(6) Uani 1 1 d . . .
H90A H 0.8147 0.5835 0.3313 0.035 Uiso 1 1 calc R . .
H90B H 0.7872 0.6278 0.3566 0.035 Uiso 1 1 calc R . .
C91 C 0.66314(15) 0.41030(15) 0.30493(10) 0.0231(5) Uani 1 1 d . . .
H91A H 0.6768 0.3611 0.3255 0.028 Uiso 1 1 calc R . .
H91B H 0.6116 0.4036 0.2736 0.028 Uiso 1 1 calc R . .
C92 C 0.62904(17) 0.48522(19) 0.45501(10) 0.0327(6) Uani 1 1 d . . .
H92A H 0.5970 0.4581 0.4590 0.049 Uiso 1 1 calc R . .
H92B H 0.6319 0.5438 0.4620 0.049 Uiso 1 1 calc R . .
H92C H 0.6786 0.4612 0.4781 0.049 Uiso 1 1 calc R . .
C94 C 0.71443(15) 0.41823(16) 0.29370(10) 0.0252(6) Uani 1 1 d . . .
H94A H 0.7093 0.3685 0.2754 0.030 Uiso 1 1 calc R . .
N100 N 0.34201(15) 0.23938(16) 0.33102(10) 0.0351(6) Uani 1 1 d D . .
O100 O 0.3176(2) 0.37588(18) 0.32110(15) 0.0803(11) Uani 1 1 d D . .
C101 C 0.2981(2) 0.3043(3) 0.30848(15) 0.0524(10) Uani 1 1 d D . .
H10B H 0.2477 0.2946 0.2804 0.063 Uiso 1 1 calc R . .
C102 C 0.4192(2) 0.2486(2) 0.37518(13) 0.0472(8) Uani 1 1 d D . .
H10C H 0.4334 0.3063 0.3794 0.071 Uiso 1 1 calc R . .
H10D H 0.4497 0.2155 0.3718 0.071 Uiso 1 1 calc R . .
H10E H 0.4266 0.2301 0.4042 0.071 Uiso 1 1 calc R . .
C103 C 0.3144(2) 0.1572(2) 0.31563(15) 0.0537(10) Uani 1 1 d D . .
H10F H 0.2631 0.1586 0.2843 0.081 Uiso 1 1 calc R . .
H10G H 0.3167 0.1303 0.3410 0.081 Uiso 1 1 calc R . .
H10H H 0.3445 0.1267 0.3110 0.081 Uiso 1 1 calc R . .
C201 C 0.13263(17) 0.2788(2) 0.16357(12) 0.0379(7) Uani 1 1 d D . .
H20B H 0.1132 0.2787 0.1805 0.057 Uiso 1 1 calc R . .
H20C H 0.1455 0.3349 0.1621 0.057 Uiso 1 1 calc R . .
H20D H 0.1768 0.2443 0.1819 0.057 Uiso 1 1 calc R . .
C202 C 0.07534(17) 0.2462(2) 0.11215(12) 0.0376(7) Uani 1 1 d D . .
H20E H 0.0619 0.1896 0.1135 0.045 Uiso 1 1 calc R . .
H20F H 0.0304 0.2805 0.0937 0.045 Uiso 1 1 calc R . .
O203 O 0.10324(11) 0.24657(13) 0.08746(8) 0.0328(5) Uani 1 1 d D . .
C204 C 0.0604(2) 0.1996(3) 0.04378(14) 0.0545(10) Uani 1 1 d D . .
H20G H 0.0095 0.2216 0.0203 0.065 Uiso 1 1 calc R . .
H20H H 0.0579 0.1423 0.0515 0.065 Uiso 1 1 calc R . .
C205 C 0.0944(3) 0.2024(3) 0.02074(17) 0.0687(13) Uani 1 1 d D . .
H20I H 0.0666 0.1666 -0.0084 0.103 Uiso 1 1 calc R . .
H20J H 0.1457 0.1836 0.0448 0.103 Uiso 1 1 calc R . .
H20K H 0.0931 0.2586 0.0107 0.103 Uiso 1 1 calc R . .
C301 C 0.5657(4) 0.1652(4) 0.01127(19) 0.104(2) Uani 1 1 d DU . .
H30A H 0.5327 0.1529 -0.0242 0.156 Uiso 1 1 calc R . .
H30B H 0.6135 0.1386 0.0283 0.156 Uiso 1 1 calc R . .
H30C H 0.5727 0.2245 0.0162 0.156 Uiso 1 1 calc R . .
C302 C 0.5324(3) 0.1338(4) 0.03192(18) 0.0864(14) Uani 1 1 d DU . .
H30D H 0.5009 0.1768 0.0291 0.104 Uiso 1 1 calc R . .
H30E H 0.5008 0.0859 0.0124 0.104 Uiso 1 1 calc R . .
O303 O 0.58588(14) 0.11162(17) 0.08048(9) 0.0527(6) Uani 1 1 d DU . .
C304 C 0.5605(2) 0.0975(3) 0.10591(16) 0.0659(11) Uani 1 1 d DU . .
H30F H 0.5286 0.0483 0.0920 0.079 Uiso 1 1 calc R . .
H30G H 0.5304 0.1447 0.1008 0.079 Uiso 1 1 calc R . .
C305 C 0.6216(2) 0.0856(2) 0.15891(15) 0.0521(9) Uani 1 1 d DU . .
H30H H 0.6020 0.0783 0.1755 0.078 Uiso 1 1 calc R . .
H30I H 0.6539 0.1336 0.1726 0.078 Uiso 1 1 calc R . .
H30J H 0.6497 0.0368 0.1641 0.078 Uiso 1 1 calc R . .
C401 C 0.1601(4) 0.4935(4) 0.1570(3) 0.0675(18) Uani 0.638(5) 1 d PDU A 1
H40C H 0.1828 0.4391 0.1660 0.101 Uiso 0.638(5) 1 calc PR A 1
H40D H 0.1455 0.5102 0.1253 0.101 Uiso 0.638(5) 1 calc PR A 1
H40E H 0.1164 0.4917 0.1537 0.101 Uiso 0.638(5) 1 calc PR A 1
C402 C 0.2069(4) 0.5454(4) 0.1909(3) 0.0611(15) Uani 0.638(5) 1 d PDU A 1
H40F H 0.2514 0.5487 0.1945 0.073 Uiso 0.638(5) 1 calc PR A 1
H40G H 0.2221 0.5301 0.2232 0.073 Uiso 0.638(5) 1 calc PR A 1
O403 O 0.1666(4) 0.6239(4) 0.1731(3) 0.0890(17) Uani 0.638(5) 1 d PDU A 1
C404 C 0.2023(5) 0.6966(5) 0.2009(3) 0.092(2) Uani 0.638(5) 1 d PDU A 1
H40H H 0.2463 0.7112 0.2054 0.110 Uiso 0.638(5) 1 calc PR A 1
H40I H 0.2136 0.6975 0.2329 0.110 Uiso 0.638(5) 1 calc PR A 1
C405 C 0.1354(4) 0.7431(4) 0.1612(3) 0.086(2) Uani 0.638(5) 1 d PDU A 1
H40J H 0.1430 0.8013 0.1701 0.129 Uiso 0.638(5) 1 calc PR A 1
H40K H 0.0933 0.7226 0.1570 0.129 Uiso 0.638(5) 1 calc PR A 1
H40L H 0.1254 0.7363 0.1301 0.129 Uiso 0.638(5) 1 calc PR A 1
C411 C 0.0648(6) 0.7626(7) 0.1105(4) 0.068(4) Uani 0.362(5) 1 d PDU A 2
H41C H 0.0117 0.7711 0.0837 0.102 Uiso 0.362(5) 1 calc PR A 2
H41D H 0.0913 0.7840 0.1005 0.102 Uiso 0.362(5) 1 calc PR A 2
H41E H 0.0814 0.7915 0.1403 0.102 Uiso 0.362(5) 1 calc PR A 2
C412 C 0.0833(6) 0.6557(6) 0.1235(4) 0.058(2) Uani 0.362(5) 1 d PDU A 2
H41F H 0.0575 0.6318 0.1339 0.069 Uiso 0.362(5) 1 calc PR A 2
H41G H 0.0701 0.6247 0.0949 0.069 Uiso 0.362(5) 1 calc PR A 2
O413 O 0.1474(4) 0.6587(5) 0.1564(3) 0.0492(18) Uani 0.362(5) 1 d PDU A 2
C414 C 0.2154(5) 0.6283(6) 0.2031(3) 0.0352(18) Uani 0.362(5) 1 d PDU A 2
H41H H 0.2029 0.6040 0.2220 0.042 Uiso 0.362(5) 1 calc PR A 2
H41I H 0.2343 0.5835 0.1955 0.042 Uiso 0.362(5) 1 calc PR A 2
C415 C 0.2723(10) 0.6838(11) 0.2337(7) 0.132(6) Uani 0.362(5) 1 d PDU A 2
H41J H 0.3136 0.6562 0.2644 0.197 Uiso 0.362(5) 1 calc PR A 2
H41K H 0.2549 0.7290 0.2416 0.197 Uiso 0.362(5) 1 calc PR A 2
H41L H 0.2887 0.7052 0.2168 0.197 Uiso 0.362(5) 1 calc PR A 2
C501 C 0.4917(4) 0.0350(4) 0.4238(2) 0.0370(14) Uani 0.50 1 d PD . .
H50B H 0.5217 0.0669 0.4196 0.055 Uiso 0.50 1 calc PR . .
H50C H 0.4438 0.0619 0.4060 0.055 Uiso 0.50 1 calc PR . .
H50D H 0.4841 -0.0202 0.4105 0.055 Uiso 0.50 1 calc PR . .
C502 C 0.5308(4) 0.0296(5) 0.4781(3) 0.0362(15) Uani 0.50 1 d PD . .
H50E H 0.5795 0.0030 0.4963 0.043 Uiso 0.50 1 calc PR . .
H50F H 0.5389 0.0852 0.4918 0.043 Uiso 0.50 1 calc PR . .
O503 O 0.4875(2) -0.0166(3) 0.48411(15) 0.0317(9) Uani 0.50 1 d PD . .
C504 C 0.5210(4) -0.0226(4) 0.5346(2) 0.0329(13) Uani 0.50 1 d PD . .
H50G H 0.5343 0.0326 0.5497 0.039 Uiso 0.50 1 calc PR . .
H50H H 0.5666 -0.0557 0.5531 0.039 Uiso 0.50 1 calc PR . .
C505 C 0.4676(4) -0.0621(5) 0.5371(3) 0.0464(19) Uani 0.50 1 d PD . .
H50I H 0.4901 -0.0672 0.5718 0.070 Uiso 0.50 1 calc PR . .
H50J H 0.4546 -0.1166 0.5220 0.070 Uiso 0.50 1 calc PR . .
H50K H 0.4229 -0.0285 0.5191 0.070 Uiso 0.50 1 calc PR . .
N600 N -0.0066(10) 0.4734(11) -0.0122(6) 0.031(3) Uani 0.203(6) 1 d PDU B 1
O600 O -0.0705(11) 0.3665(13) -0.0535(8) 0.126(7) Uani 0.203(6) 1 d PDU B 1
C601 C -0.0159(9) 0.3911(9) -0.0087(6) 0.037(3) Uani 0.203(6) 1 d PDU B 1
H601 H 0.0120 0.3589 0.0206 0.044 Uiso 0.203(6) 1 calc PR B 1
C602 C -0.0493(10) 0.4968(11) -0.0655(6) 0.052(5) Uani 0.203(6) 1 d PDU B 1
H60A H -0.0426 0.5554 -0.0675 0.078 Uiso 0.203(6) 1 calc PR B 1
H60B H -0.1018 0.4853 -0.0848 0.078 Uiso 0.203(6) 1 calc PR B 1
H60C H -0.0313 0.4651 -0.0788 0.078 Uiso 0.203(6) 1 calc PR B 1
C603 C 0.0238(14) 0.5341(16) 0.0227(9) 0.041(5) Uani 0.203(6) 1 d PDU B 1
H60D H 0.0214 0.5862 0.0081 0.061 Uiso 0.203(6) 1 calc PR B 1
H60E H 0.0754 0.5208 0.0509 0.061 Uiso 0.203(6) 1 calc PR B 1
H60F H -0.0037 0.5388 0.0339 0.061 Uiso 0.203(6) 1 calc PR B 1
C611 C -0.1255(9) 0.2972(11) -0.0558(6) 0.091(5) Uani 0.297(6) 1 d PDU B 2
H61B H -0.1156 0.2382 -0.0512 0.137 Uiso 0.297(6) 1 calc PR B 2
H61C H -0.1527 0.3115 -0.0905 0.137 Uiso 0.297(6) 1 calc PR B 2
H61D H -0.1550 0.3119 -0.0470 0.137 Uiso 0.297(6) 1 calc PR B 2
C612 C -0.0514(10) 0.3447(10) -0.0221(8) 0.099(4) Uani 0.297(6) 1 d PDU B 2
H61E H -0.0227 0.3265 0.0125 0.119 Uiso 0.297(6) 1 calc PR B 2
H61F H -0.0226 0.3303 -0.0319 0.119 Uiso 0.297(6) 1 calc PR B 2
O613 O -0.0590(8) 0.4268(8) -0.0241(5) 0.091(4) Uani 0.297(6) 1 d PDU B 2
C614 C -0.0144(17) 0.4874(13) -0.0208(13) 0.094(5) Uani 0.297(6) 1 d PDU B 2
H61G H -0.0328 0.4952 -0.0547 0.112 Uiso 0.297(6) 1 calc PR B 2
H61H H 0.0358 0.4640 -0.0007 0.112 Uiso 0.297(6) 1 calc PR B 2
C615 C -0.0065(13) 0.5676(13) -0.0013(10) 0.104(5) Uani 0.297(6) 1 d PDU B 2
H61I H 0.0284 0.5997 -0.0007 0.156 Uiso 0.297(6) 1 calc PR B 2
H61J H 0.0120 0.5627 0.0325 0.156 Uiso 0.297(6) 1 calc PR B 2
H61K H -0.0546 0.5952 -0.0223 0.156 Uiso 0.297(6) 1 calc PR B 2

loop_
_atom_site_aniso_label
_atom_site_aniso_U_11
_atom_site_aniso_U_22
_atom_site_aniso_U_33
_atom_site_aniso_U_23
_atom_site_aniso_U_13
_atom_site_aniso_U_12
Fe1 0.02161(18) 0.01794(19) 0.01988(18) 0.00262(14) 0.01322(16) 0.00308(14)
O1 0.0267(9) 0.0217(9) 0.0222(9) 0.0000(7) 0.0172(8) -0.0013(7)
N1 0.0232(11) 0.0193(11) 0.0226(11) 0.0015(9) 0.0158(9) 0.0025(9)
N2 0.0245(11) 0.0212(11) 0.0223(11) -0.0004(9) 0.0148(10) -0.0010(9)
N3 0.0216(10) 0.0224(11) 0.0201(10) 0.0015(9) 0.0130(9) 0.0013(9)
N4 0.0216(10) 0.0174(10) 0.0248(11) 0.0009(9) 0.0152(9) 0.0019(8)
N5 0.0242(11) 0.0192(11) 0.0260(11) 0.0005(9) 0.0175(10) 0.0022(9)
N6 0.0293(12) 0.0370(14) 0.0251(12) 0.0038(10) 0.0178(11) -0.0019(11)
N7 0.0319(13) 0.0256(13) 0.0253(12) 0.0017(10) 0.0161(11) 0.0059(11)
N8 0.071(2) 0.0253(15) 0.0463(18) 0.0014(13) 0.0189(17) -0.0129(15)
C1 0.0239(13) 0.0247(13) 0.0264(13) 0.0027(11) 0.0182(11) -0.0001(11)
C2 0.0270(13) 0.0208(13) 0.0277(13) 0.0005(11) 0.0191(12) -0.0045(11)
C3 0.0264(13) 0.0203(13) 0.0230(13) 0.0012(10) 0.0176(11) 0.0022(10)
C4 0.0245(13) 0.0291(15) 0.0245(13) 0.0003(11) 0.0135(12) -0.0037(11)
C5 0.0218(13) 0.0316(15) 0.0226(13) 0.0009(11) 0.0107(11) -0.0004(11)
C6 0.0286(13) 0.0202(13) 0.0245(13) 0.0028(10) 0.0182(12) 0.0015(11)
C7 0.0263(13) 0.0192(13) 0.0223(13) 0.0031(10) 0.0151(11) 0.0033(10)
C8 0.0210(12) 0.0209(13) 0.0234(12) -0.0002(10) 0.0150(11) 0.0015(10)
C9 0.0241(13) 0.0186(13) 0.0314(14) 0.0018(11) 0.0180(12) 0.0021(10)
C10 0.0284(14) 0.0180(13) 0.0369(15) -0.0009(11) 0.0232(13) 0.0013(11)
C11 0.0250(13) 0.0207(13) 0.0251(13) 0.0011(10) 0.0184(11) 0.0029(10)
C12 0.0263(13) 0.0147(12) 0.0269(13) 0.0002(10) 0.0185(11) 0.0023(10)
C13 0.0295(13) 0.0146(12) 0.0242(13) 0.0015(10) 0.0195(12) 0.0017(10)
C14 0.0262(13) 0.0155(12) 0.0252(13) 0.0023(10) 0.0179(11) 0.0025(10)
C15 0.0255(13) 0.0200(13) 0.0245(13) 0.0018(10) 0.0152(11) 0.0031(10)
C16 0.0321(14) 0.0217(13) 0.0245(13) 0.0025(11) 0.0200(12) 0.0045(11)
C17 0.0304(14) 0.0198(13) 0.0299(14) 0.0028(11) 0.0230(12) 0.0041(11)
C18 0.0201(12) 0.0206(13) 0.0190(12) 0.0029(10) 0.0113(10) 0.0018(10)
C19 0.0236(13) 0.0247(13) 0.0184(12) -0.0004(10) 0.0119(11) 0.0042(10)
C20 0.0285(14) 0.0205(13) 0.0222(13) -0.0036(10) 0.0119(12) 0.0005(11)
C21 0.0248(13) 0.0264(14) 0.0207(13) 0.0029(11) 0.0097(11) -0.0025(11)
C22 0.0242(13) 0.0311(15) 0.0212(13) 0.0036(11) 0.0148(11) 0.0017(11)
C23 0.0217(12) 0.0231(13) 0.0184(12) 0.0021(10) 0.0116(11) 0.0033(10)
C24 0.0353(15) 0.0373(17) 0.0282(14) -0.0038(12) 0.0223(13) 0.0027(13)
C25 0.0446(18) 0.0329(17) 0.0382(17) 0.0012(14) 0.0233(16) -0.0104(14)
C26 0.0350(15) 0.0260(14) 0.0286(14) 0.0016(11) 0.0225(13) 0.0059(12)
C27 0.0284(13) 0.0208(13) 0.0258(13) 0.0010(10) 0.0200(12) 0.0048(10)
C28 0.0269(13) 0.0272(14) 0.0301(14) -0.0008(11) 0.0212(12) 0.0033(11)
C29 0.0298(14) 0.0395(17) 0.0336(15) 0.0030(13) 0.0254(13) 0.0040(12)
C30 0.0334(15) 0.0368(16) 0.0302(15) 0.0036(12) 0.0242(13) 0.0101(13)
C31 0.0302(14) 0.0303(15) 0.0253(14) -0.0011(11) 0.0171(12) 0.0059(12)
C32 0.0296(14) 0.0203(13) 0.0299(14) -0.0002(11) 0.0199(12) 0.0039(11)
C33 0.0272(14) 0.0414(17) 0.0312(15) -0.0030(13) 0.0210(13) -0.0018(13)
C34 0.0395(17) 0.063(2) 0.0319(16) 0.0113(15) 0.0264(15) 0.0147(16)
C35 0.0309(15) 0.0297(15) 0.0341(16) -0.0017(12) 0.0188(13) -0.0044(12)
C36 0.0253(13) 0.0192(13) 0.0250(13) -0.0007(10) 0.0173(11) -0.0001(10)
C37 0.0219(13) 0.0295(15) 0.0335(15) -0.0010(12) 0.0163(12) 0.0012(11)
C38 0.0299(14) 0.0226(13) 0.0353(15) -0.0004(11) 0.0242(13) 0.0032(11)
C39 0.0306(14) 0.0207(13) 0.0369(15) 0.0041(11) 0.0252(13) 0.0018(11)
C40 0.0255(13) 0.0241(14) 0.0291(14) 0.0010(11) 0.0169(12) 0.0013(11)
C41 0.0257(13) 0.0175(12) 0.0285(14) 0.0004(10) 0.0188(12) 0.0013(10)
C42 0.0313(15) 0.0259(14) 0.0418(17) 0.0065(12) 0.0263(14) 0.0062(12)
C43 0.0321(15) 0.0264(14) 0.0372(16) 0.0013(12) 0.0271(13) 0.0016(12)
C44 0.0292(14) 0.0251(14) 0.0444(17) -0.0022(13) 0.0262(14) -0.0034(12)
C45 0.0290(14) 0.0178(12) 0.0321(14) 0.0009(11) 0.0225(12) 0.0019(10)
C46 0.0351(16) 0.0434(18) 0.0245(14) 0.0023(13) 0.0199(13) 0.0051(13)
Fe2 0.02394(19) 0.01389(17) 0.01798(18) -0.00077(13) 0.01368(16) -0.00212(14)
O2 0.0251(9) 0.0170(8) 0.0191(8) -0.0022(7) 0.0159(8) -0.0041(7)
N9 0.0238(11) 0.0171(10) 0.0215(10) -0.0018(8) 0.0164(9) -0.0039(8)
N10 0.0271(11) 0.0213(11) 0.0234(11) 0.0007(9) 0.0172(10) -0.0036(9)
N11 0.0274(11) 0.0233(11) 0.0257(11) 0.0037(9) 0.0180(10) -0.0022(9)
N12 0.0236(11) 0.0157(10) 0.0235(11) 0.0003(8) 0.0165(9) -0.0011(8)
N13 0.0250(11) 0.0170(10) 0.0244(11) -0.0029(8) 0.0183(10) -0.0034(8)
N14 0.0326(12) 0.0208(11) 0.0249(11) -0.0020(9) 0.0207(10) -0.0062(9)
N15 0.0256(11) 0.0219(12) 0.0221(11) -0.0006(9) 0.0171(10) -0.0005(9)
N16 0.0406(14) 0.0220(13) 0.0420(15) -0.0008(11) 0.0266(13) -0.0055(11)
C47 0.0287(13) 0.0235(13) 0.0262(13) -0.0005(11) 0.0212(12) -0.0051(11)
C48 0.0273(13) 0.0188(13) 0.0247(13) 0.0008(10) 0.0175(12) -0.0062(10)
C49 0.0298(13) 0.0168(12) 0.0241(13) -0.0014(10) 0.0200(12) -0.0035(10)
C50 0.0252(14) 0.0353(16) 0.0288(14) 0.0037(12) 0.0165(12) -0.0038(12)
C51 0.0260(14) 0.0371(17) 0.0321(15) 0.0102(13) 0.0168(13) 0.0015(12)
C52 0.0313(14) 0.0164(12) 0.0239(13) 0.0007(10) 0.0208(12) -0.0034(10)
C53 0.0274(13) 0.0173(12) 0.0201(12) 0.0008(10) 0.0157(11) -0.0006(10)
C54 0.0221(12) 0.0154(12) 0.0222(12) -0.0025(9) 0.0157(11) -0.0038(9)
C55 0.0307(14) 0.0138(12) 0.0336(14) 0.0028(10) 0.0231(13) 0.0038(10)
C56 0.0330(14) 0.0154(12) 0.0366(15) -0.0024(11) 0.0265(13) 0.0010(11)
C57 0.0281(13) 0.0181(12) 0.0257(13) -0.0015(10) 0.0209(12) -0.0023(10)
C58 0.0294(13) 0.0137(12) 0.0240(12) -0.0025(10) 0.0195(11) -0.0032(10)
C59 0.0294(13) 0.0117(11) 0.0217(12) -0.0009(9) 0.0188(11) -0.0009(10)
C60 0.0275(13) 0.0152(12) 0.0233(12) -0.0008(10) 0.0185(11) -0.0037(10)
C61 0.0294(13) 0.0177(12) 0.0218(13) -0.0014(10) 0.0163(11) -0.0040(10)
C62 0.0360(15) 0.0204(13) 0.0240(13) -0.0018(10) 0.0218(12) -0.0043(11)
C63 0.0325(14) 0.0185(12) 0.0258(13) -0.0013(10) 0.0230(12) -0.0031(11)
C64 0.0256(13) 0.0207(13) 0.0233(13) 0.0066(10) 0.0137(11) -0.0002(11)
C65 0.0401(17) 0.0286(15) 0.0287(15) 0.0026(12) 0.0193(14) 0.0014(13)
C66 0.0362(17) 0.0237(15) 0.0351(16) 0.0019(12) 0.0139(14) -0.0019(13)
C67 0.0244(14) 0.0273(15) 0.0318(15) 0.0123(12) 0.0078(13) -0.0047(12)
C68 0.0239(14) 0.0400(17) 0.0253(14) 0.0097(12) 0.0128(12) -0.0034(12)
C69 0.0211(12) 0.0273(14) 0.0203(12) 0.0038(11) 0.0101(11) -0.0019(11)
C70 0.085(3) 0.045(2) 0.052(2) -0.0065(17) 0.051(2) -0.001(2)
C71 0.0401(19) 0.042(2) 0.060(2) 0.0248(18) 0.0183(18) -0.0073(16)
C72 0.0387(16) 0.0354(16) 0.0316(15) -0.0064(13) 0.0242(14) -0.0091(13)
C73 0.0292(13) 0.0189(12) 0.0258(13) -0.0046(10) 0.0214(12) -0.0032(10)
C74 0.0305(14) 0.0298(15) 0.0293(14) -0.0075(12) 0.0231(13) -0.0071(12)
C75 0.0364(16) 0.0425(17) 0.0321(15) -0.0084(13) 0.0271(14) -0.0143(13)
C76 0.0412(17) 0.0402(17) 0.0297(15) -0.0070(13) 0.0284(14) -0.0088(13)
C77 0.0303(14) 0.0317(15) 0.0247(13) -0.0075(11) 0.0190(12) -0.0064(12)
C78 0.0293(13) 0.0184(12) 0.0286(14) -0.0061(10) 0.0221(12) -0.0054(10)
C79 0.0306(15) 0.0369(16) 0.0322(15) -0.0100(13) 0.0234(13) -0.0126(12)
C80 0.051(2) 0.069(2) 0.0308(16) -0.0085(16) 0.0311(16) -0.0191(18)
C81 0.0282(14) 0.0287(15) 0.0281(14) -0.0059(11) 0.0194(12) -0.0077(11)
C82 0.0271(13) 0.0174(12) 0.0211(12) -0.0022(10) 0.0169(11) -0.0044(10)
C83 0.0232(13) 0.0364(16) 0.0263(14) -0.0020(12) 0.0153(12) -0.0061(12)
C85 0.0332(14) 0.0184(13) 0.0314(14) -0.0014(11) 0.0253(13) -0.0047(11)
C86 0.0294(14) 0.0311(15) 0.0250(13) -0.0016(11) 0.0187(12) -0.0057(12)
C87 0.0300(13) 0.0165(12) 0.0277(13) -0.0020(10) 0.0225(12) -0.0032(10)
C88 0.0263(14) 0.0305(15) 0.0352(15) 0.0042(12) 0.0215(13) 0.0022(12)
C89 0.0294(14) 0.0246(14) 0.0299(14) -0.0033(11) 0.0230(12) -0.0028(11)
C90 0.0332(15) 0.0276(14) 0.0378(16) -0.0084(12) 0.0277(14) -0.0105(12)
C91 0.0275(13) 0.0167(12) 0.0283(13) -0.0014(10) 0.0197(12) -0.0025(10)
C92 0.0400(16) 0.0378(17) 0.0248(14) -0.0039(12) 0.0233(13) -0.0066(13)
C94 0.0293(14) 0.0198(13) 0.0324(14) -0.0024(11) 0.0228(12) -0.0011(11)
N100 0.0441(15) 0.0346(14) 0.0397(14) 0.0020(11) 0.0332(13) 0.0032(12)
O100 0.115(3) 0.0418(17) 0.147(3) 0.0339(18) 0.113(3) 0.0288(17)
C101 0.061(2) 0.060(3) 0.066(2) 0.023(2) 0.055(2) 0.0177(19)
C102 0.052(2) 0.0411(19) 0.051(2) 0.0019(16) 0.0351(18) -0.0011(16)
C103 0.073(3) 0.046(2) 0.061(2) -0.0164(18) 0.052(2) -0.0108(19)
C201 0.0382(17) 0.0388(18) 0.0440(18) -0.0027(14) 0.0302(15) 0.0037(14)
C202 0.0335(16) 0.0457(19) 0.0453(18) -0.0066(15) 0.0309(15) -0.0058(14)
O203 0.0345(11) 0.0342(11) 0.0374(11) -0.0027(9) 0.0270(10) -0.0043(9)
C204 0.056(2) 0.069(3) 0.049(2) -0.0213(19) 0.039(2) -0.024(2)
C205 0.094(3) 0.076(3) 0.069(3) -0.031(2) 0.068(3) -0.034(3)
C301 0.130(5) 0.124(5) 0.064(3) 0.036(3) 0.067(3) 0.054(4)
C302 0.082(3) 0.094(3) 0.064(2) 0.032(2) 0.040(2) 0.030(2)
O303 0.0515(14) 0.0599(15) 0.0519(14) 0.0173(12) 0.0363(12) 0.0161(12)
C304 0.051(2) 0.082(3) 0.080(2) 0.030(2) 0.0496(19) 0.0138(19)
C305 0.064(2) 0.052(2) 0.068(2) 0.0004(19) 0.056(2) -0.0046(18)
C401 0.102(4) 0.049(3) 0.102(4) 0.006(3) 0.089(4) -0.003(3)
C402 0.104(3) 0.058(3) 0.086(3) -0.003(2) 0.090(3) -0.008(2)
O403 0.112(3) 0.088(3) 0.097(3) -0.008(2) 0.082(3) -0.008(3)
C404 0.106(4) 0.087(4) 0.088(3) -0.011(3) 0.065(3) -0.010(3)
C405 0.083(5) 0.059(4) 0.095(5) -0.001(4) 0.050(4) -0.009(4)
C411 0.040(5) 0.080(7) 0.051(6) 0.019(5) 0.016(4) -0.008(5)
C412 0.065(4) 0.060(4) 0.054(4) -0.003(3) 0.042(3) -0.001(3)
O413 0.063(3) 0.042(3) 0.046(3) 0.003(2) 0.037(2) 0.000(3)
C414 0.051(3) 0.037(3) 0.038(3) 0.001(3) 0.038(3) 0.002(3)
C415 0.119(8) 0.111(8) 0.110(7) 0.007(7) 0.052(6) 0.011(7)
C501 0.038(3) 0.038(4) 0.038(4) 0.004(3) 0.026(3) -0.001(3)
C502 0.034(4) 0.039(4) 0.039(4) -0.002(3) 0.026(3) -0.007(3)
O503 0.033(2) 0.032(3) 0.033(3) 0.0003(19) 0.023(2) 0.000(2)
C504 0.034(4) 0.033(4) 0.036(4) -0.006(3) 0.025(3) 0.001(3)
C505 0.050(5) 0.055(5) 0.047(5) 0.011(4) 0.037(4) 0.009(4)
N600 0.035(5) 0.032(5) 0.039(5) 0.006(3) 0.030(4) 0.000(3)
O600 0.113(8) 0.103(8) 0.105(8) 0.013(7) 0.048(6) 0.002(7)
C601 0.047(5) 0.028(5) 0.040(5) 0.003(3) 0.031(4) -0.003(3)
C602 0.046(7) 0.043(7) 0.053(7) 0.015(6) 0.027(5) -0.007(5)
C603 0.038(8) 0.040(7) 0.047(8) 0.007(6) 0.030(6) 0.008(6)
C611 0.086(7) 0.105(8) 0.079(7) -0.005(6) 0.053(6) 0.022(6)
C612 0.097(5) 0.109(5) 0.093(5) 0.004(4) 0.063(4) 0.003(4)
O613 0.088(5) 0.104(5) 0.095(5) 0.002(3) 0.066(4) -0.001(3)
C614 0.088(5) 0.103(6) 0.100(6) 0.004(4) 0.066(4) -0.004(4)
C615 0.080(7) 0.134(9) 0.114(8) 0.009(7) 0.071(6) -0.002(7)

loop_
_atom_type_symbol
_atom_type_description
_atom_type_scat_dispersion_real
_atom_type_scat_dispersion_imag
_atom_type_scat_source
C C 0.0033 0.0016 'International Tables Vol C Tables 4.2.6.8 and 6.1.1.4'
H H 0.0000 0.0000 'International Tables Vol C Tables 4.2.6.8 and 6.1.1.4'
Fe Fe 0.3463 0.8444 'International Tables Vol C Tables 4.2.6.8 and 6.1.1.4'
N N 0.0061 0.0033 'International Tables Vol C Tables 4.2.6.8 and 6.1.1.4'
O O 0.0106 0.0060 'International Tables Vol C Tables 4.2.6.8 and 6.1.1.4'

loop_
_geom_angle_atom_site_label_1
_geom_angle_atom_site_label_2
_geom_angle_atom_site_label_3
_geom_angle
O1 Fe1 N6 92.75(9)
O1 Fe1 C8 108.30(9)
N6 Fe1 C8 105.46(10)
O1 Fe1 C3 138.33(9)
N6 Fe1 C3 97.07(10)
C8 Fe1 C3 107.81(10)
C13 O1 Fe1 141.65(16)
C1 N1 C6 108.4(2)
C1 N1 C11 107.54(19)
C6 N1 C11 111.9(2)
C3 N2 C4 112.4(2)
C3 N2 C2 123.9(2)
C4 N2 C2 122.9(2)
C3 N3 C5 111.9(2)
C3 N3 C18 126.1(2)
C5 N3 C18 121.9(2)
C8 N4 C9 112.2(2)
C8 N4 C7 123.6(2)
C9 N4 C7 124.2(2)
C8 N5 C10 111.8(2)
C8 N5 C27 125.1(2)
C10 N5 C27 122.4(2)
N7 N6 Fe1 134.9(2)
N8 N7 N6 177.8(3)
N1 C1 C2 111.9(2)
N1 C1 H1A 109.2
C2 C1 H1A 109.2
N1 C1 H1B 109.2
C2 C1 H1B 109.2
H1A C1 H1B 107.9
N2 C2 C1 109.5(2)
N2 C2 H2A 109.8
C1 C2 H2A 109.8
N2 C2 H2B 109.8
C1 C2 H2B 109.8
H2A C2 H2B 108.2
N2 C3 N3 102.7(2)
N2 C3 Fe1 124.73(18)
N3 C3 Fe1 132.51(19)
C5 C4 N2 106.2(2)
C5 C4 H4A 126.9
N2 C4 H4A 126.9
C4 C5 N3 106.8(2)
C4 C5 H5A 126.6
N3 C5 H5A 126.6
N1 C6 C7 115.4(2)
N1 C6 H6B 108.4
C7 C6 H6B 108.4
N1 C6 H6C 108.4
C7 C6 H6C 108.4
H6B C6 H6C 107.5
N4 C7 C6 112.5(2)
N4 C7 H7A 109.1
C6 C7 H7A 109.1
N4 C7 H7B 109.1
C6 C7 H7B 109.1
H7A C7 H7B 107.8
N4 C8 N5 103.0(2)
N4 C8 Fe1 123.89(18)
N5 C8 Fe1 133.10(19)
C10 C9 N4 106.6(2)
C10 C9 H9A 126.7
N4 C9 H9A 126.7
C9 C10 N5 106.4(2)
C9 C10 H10A 126.8
N5 C10 H10A 126.8
N1 C11 C12 115.7(2)
N1 C11 H11A 108.4
C12 C11 H11A 108.4
N1 C11 H11B 108.4
C12 C11 H11B 108.4
H11A C11 H11B 107.4
C17 C12 C13 120.5(2)
C17 C12 C11 119.5(2)
C13 C12 C11 119.8(2)
O1 C13 C12 119.7(2)
O1 C13 C14 121.5(2)
C12 C13 C14 118.8(2)
C15 C14 C13 117.6(2)
C15 C14 C36 120.9(2)
C13 C14 C36 121.5(2)
C14 C15 C16 123.7(3)
C14 C15 H15A 118.2
C16 C15 H15A 118.2
C17 C16 C15 117.6(2)
C17 C16 C46 121.9(2)
C15 C16 C46 120.5(3)
C16 C17 C12 121.4(2)
C16 C17 H17A 119.3
C12 C17 H17A 119.3
C23 C18 C19 122.3(2)
C23 C18 N3 119.2(2)
C19 C18 N3 118.4(2)
C20 C19 C18 117.5(2)
C20 C19 C24 121.0(2)
C18 C19 C24 121.4(2)
C21 C20 C19 122.0(3)
C21 C20 H20A 119.0
C19 C20 H20A 119.0
C22 C21 C20 118.1(3)
C22 C21 C25 121.0(3)
C20 C21 C25 120.8(3)
C23 C22 C21 122.5(3)
C23 C22 H22A 118.8
C21 C22 H22A 118.8
C22 C23 C18 117.6(2)
C22 C23 C26 121.7(2)
C18 C23 C26 120.7(2)
C19 C24 H24A 109.5
C19 C24 H24B 109.5
H24A C24 H24B 109.5
C19 C24 H24C 109.5
H24A C24 H24C 109.5
H24B C24 H24C 109.5
C21 C25 H25A 109.5
C21 C25 H25B 109.5
H25A C25 H25B 109.5
C21 C25 H25C 109.5
H25A C25 H25C 109.5
H25B C25 H25C 109.5
C23 C26 H26A 109.5
C23 C26 H26B 109.5
H26A C26 H26B 109.5
C23 C26 H26C 109.5
H26A C26 H26C 109.5
H26B C26 H26C 109.5
C28 C27 C32 122.5(3)
C28 C27 N5 117.6(2)
C32 C27 N5 119.8(2)
C29 C28 C27 117.5(3)
C29 C28 C33 121.3(3)
C27 C28 C33 121.1(2)
C30 C29 C28 121.8(3)
C30 C29 H29A 119.1
C28 C29 H29A 119.1
C29 C30 C31 118.7(3)
C29 C30 C34 120.9(3)
C31 C30 C34 120.3(3)
C32 C31 C30 121.5(3)
C32 C31 H31A 119.2
C30 C31 H31A 119.2
C31 C32 C27 117.8(3)
C31 C32 C35 120.9(3)
C27 C32 C35 121.3(3)
C28 C33 H33A 109.5
C28 C33 H33B 109.5
H33A C33 H33B 109.5
C28 C33 H33C 109.5
H33A C33 H33C 109.5
H33B C33 H33C 109.5
C30 C34 H34A 109.5
C30 C34 H34B 109.5
H34A C34 H34B 109.5
C30 C34 H34C 109.5
H34A C34 H34C 109.5
H34B C34 H34C 109.5
C32 C35 H35A 109.5
C32 C35 H35B 109.5
H35A C35 H35B 109.5
C32 C35 H35C 109.5
H35A C35 H35C 109.5
H35B C35 H35C 109.5
C14 C36 C41 110.8(2)
C14 C36 C40 112.4(2)
C41 C36 C40 107.7(2)
C14 C36 C45 110.4(2)
C41 C36 C45 108.3(2)
C40 C36 C45 107.2(2)
C44 C37 C42 109.9(2)
C44 C37 C40 109.3(2)
C42 C37 C40 109.7(2)
C44 C37 H37A 109.3
C42 C37 H37A 109.3
C40 C37 H37A 109.3
C43 C38 C42 109.6(2)
C43 C38 C45 109.6(2)
C42 C38 C45 109.4(2)
C43 C38 H38A 109.4
C42 C38 H38A 109.4
C45 C38 H38A 109.4
C43 C39 C44 109.9(2)
C43 C39 C41 109.1(2)
C44 C39 C41 109.8(2)
C43 C39 H39A 109.4
C44 C39 H39A 109.4
C41 C39 H39A 109.4
C37 C40 C36 111.3(2)
C37 C40 H40A 109.4
C36 C40 H40A 109.4
C37 C40 H40B 109.4
C36 C40 H40B 109.4
H40A C40 H40B 108.0
C39 C41 C36 111.0(2)
C39 C41 H41A 109.4
C36 C41 H41A 109.4
C39 C41 H41B 109.4
C36 C41 H41B 109.4
H41A C41 H41B 108.0
C38 C42 C37 109.0(2)
C38 C42 H42A 109.9
C37 C42 H42A 109.9
C38 C42 H42B 109.9
C37 C42 H42B 109.9
H42A C42 H42B 108.3
C38 C43 C39 109.7(2)
C38 C43 H43A 109.7
C39 C43 H43A 109.7
C38 C43 H43B 109.7
C39 C43 H43B 109.7
H43A C43 H43B 108.2
C37 C44 C39 109.0(2)
C37 C44 H44A 109.9
C39 C44 H44A 109.9
C37 C44 H44B 109.9
C39 C44 H44B 109.9
H44A C44 H44B 108.3
C38 C45 C36 111.0(2)
C38 C45 H45A 109.4
C36 C45 H45A 109.4
C38 C45 H45B 109.4
C36 C45 H45B 109.4
H45A C45 H45B 108.0
C16 C46 H46A 109.5
C16 C46 H46B 109.5
H46A C46 H46B 109.5
C16 C46 H46C 109.5
H46A C46 H46C 109.5
H46B C46 H46C 109.5
O2 Fe2 N14 95.25(8)
O2 Fe2 C54 109.65(9)
N14 Fe2 C54 107.26(9)
O2 Fe2 C49 133.32(9)
N14 Fe2 C49 99.03(9)
C54 Fe2 C49 107.96(10)
C59 O2 Fe2 143.69(16)
C47 N9 C52 108.89(19)
C47 N9 C57 108.05(19)
C52 N9 C57 112.47(19)
C49 N10 C50 112.1(2)
C49 N10 C48 124.7(2)
C50 N10 C48 122.6(2)
C49 N11 C51 111.9(2)
C49 N11 C64 127.3(2)
C51 N11 C64 120.8(2)
C54 N12 C55 112.0(2)
C54 N12 C53 124.6(2)
C55 N12 C53 123.4(2)
C54 N13 C56 111.3(2)
C54 N13 C73 126.3(2)
C56 N13 C73 122.1(2)
N15 N14 Fe2 132.85(19)
N16 N15 N14 177.5(3)
N9 C47 C48 111.5(2)
N9 C47 H47A 109.3
C48 C47 H47A 109.3
N9 C47 H47B 109.3
C48 C47 H47B 109.3
H47A C47 H47B 108.0
N10 C48 C47 109.8(2)
N10 C48 H48A 109.7
C47 C48 H48A 109.7
N10 C48 H48B 109.7
C47 C48 H48B 109.7
H48A C48 H48B 108.2
N11 C49 N10 102.7(2)
N11 C49 Fe2 131.72(18)
N10 C49 Fe2 125.52(18)
C51 C50 N10 106.5(2)
C51 C50 H50A 126.7
N10 C50 H50A 126.7
C50 C51 N11 106.8(2)
C50 C51 H51A 126.6
N11 C51 H51A 126.6
N9 C52 C53 115.0(2)
N9 C52 H52A 108.5
C53 C52 H52A 108.5
N9 C52 H52B 108.5
C53 C52 H52B 108.5
H52A C52 H52B 107.5
N12 C53 C52 112.0(2)
N12 C53 H53A 109.2
C52 C53 H53A 109.2
N12 C53 H53B 109.2
C52 C53 H53B 109.2
H53A C53 H53B 107.9
N12 C54 N13 103.4(2)
N12 C54 Fe2 125.36(17)
N13 C54 Fe2 131.05(18)
C56 C55 N12 106.5(2)
C56 C55 H55A 126.7
N12 C55 H55A 126.7
C55 C56 N13 106.7(2)
C55 C56 H56A 126.7
N13 C56 H56A 126.7
N9 C57 C58 114.6(2)
N9 C57 H57A 108.6
C58 C57 H57A 108.6
N9 C57 H57B 108.6
C58 C57 H57B 108.6
H57A C57 H57B 107.6
C63 C58 C59 120.2(2)
C63 C58 C57 119.8(2)
C59 C58 C57 120.0(2)
O2 C59 C58 119.7(2)
O2 C59 C60 121.5(2)
C58 C59 C60 118.8(2)
C61 C60 C59 117.9(2)
C61 C60 C82 121.1(2)
C59 C60 C82 121.0(2)
C62 C61 C60 123.5(2)
C62 C61 H61A 118.2
C60 C61 H61A 118.2
C63 C62 C61 117.6(2)
C63 C62 C92 122.0(2)
C61 C62 C92 120.5(2)
C62 C63 C58 121.6(2)
C62 C63 H63A 119.2
C58 C63 H63A 119.2
C69 C64 C65 123.0(3)
C69 C64 N11 118.8(2)
C65 C64 N11 118.0(2)
C64 C65 C66 117.2(3)
C64 C65 C70 121.7(3)
C66 C65 C70 121.0(3)
C67 C66 C65 122.0(3)
C67 C66 H66A 119.0
C65 C66 H66A 119.0
C66 C67 C68 118.6(3)
C66 C67 C71 120.9(3)
C68 C67 C71 120.4(3)
C67 C68 C69 122.0(3)
C67 C68 H68A 119.0
C69 C68 H68A 119.0
C64 C69 C68 117.1(3)
C64 C69 C72 121.7(2)
C68 C69 C72 121.1(3)
C65 C70 H70A 109.5
C65 C70 H70B 109.5
H70A C70 H70B 109.5
C65 C70 H70C 109.5
H70A C70 H70C 109.5
H70B C70 H70C 109.5
C67 C71 H71A 109.5
C67 C71 H71B 109.5
H71A C71 H71B 109.5
C67 C71 H71C 109.5
H71A C71 H71C 109.5
H71B C71 H71C 109.5
C69 C72 H72A 109.5
C69 C72 H72B 109.5
H72A C72 H72B 109.5
C69 C72 H72C 109.5
H72A C72 H72C 109.5
H72B C72 H72C 109.5
C78 C73 C74 122.5(2)
C78 C73 N13 119.4(2)
C74 C73 N13 118.0(2)
C75 C74 C73 117.6(3)
C75 C74 C79 121.4(2)
C73 C74 C79 121.0(2)
C76 C75 C74 122.0(3)
C76 C75 H75A 119.0
C74 C75 H75A 119.0
C75 C76 C77 118.7(3)
C75 C76 C80 120.7(3)
C77 C76 C80 120.5(3)
C76 C77 C78 121.3(3)
C76 C77 H77A 119.3
C78 C77 H77A 119.3
C73 C78 C77 118.0(2)
C73 C78 C81 121.6(2)
C77 C78 C81 120.4(2)
C74 C79 H79A 109.5
C74 C79 H79B 109.5
H79A C79 H79B 109.5
C74 C79 H79C 109.5
H79A C79 H79C 109.5
H79B C79 H79C 109.5
C76 C80 H80A 109.5
C76 C80 H80B 109.5
H80A C80 H80B 109.5
C76 C80 H80C 109.5
H80A C80 H80C 109.5
H80B C80 H80C 109.5
C78 C81 H81A 109.5
C78 C81 H81B 109.5
H81A C81 H81B 109.5
C78 C81 H81C 109.5
H81A C81 H81C 109.5
H81B C81 H81C 109.5
C60 C82 C86 112.2(2)
C60 C82 C87 110.9(2)
C86 C82 C87 107.5(2)
C60 C82 C91 109.8(2)
C86 C82 C91 107.4(2)
C87 C82 C91 108.9(2)
C88 C83 C90 110.1(2)
C88 C83 C86 109.5(2)
C90 C83 C86 109.1(2)
C88 C83 H83A 109.4
C90 C83 H83A 109.4
C86 C83 H83A 109.4
C89 C85 C90 109.6(2)
C89 C85 C87 109.4(2)
C90 C85 C87 109.9(2)
C89 C85 H85A 109.3
C90 C85 H85A 109.3
C87 C85 H85A 109.3
C82 C86 C83 111.5(2)
C82 C86 H86A 109.3
C83 C86 H86A 109.3
C82 C86 H86B 109.3
C83 C86 H86B 109.3
H86A C86 H86B 108.0
C85 C87 C82 110.4(2)
C85 C87 H87A 109.6
C82 C87 H87A 109.6
C85 C87 H87B 109.6
C82 C87 H87B 109.6
H87A C87 H87B 108.1
C83 C88 C94 109.0(2)
C83 C88 H88A 109.9
C94 C88 H88A 109.9
C83 C88 H88B 109.9
C94 C88 H88B 109.9
H88A C88 H88B 108.3
C85 C89 C94 109.5(2)
C85 C89 H89A 109.8
C94 C89 H89A 109.8
C85 C89 H89B 109.8
C94 C89 H89B 109.8
H89A C89 H89B 108.2
C83 C90 C85 109.1(2)
C83 C90 H90A 109.9
C85 C90 H90A 109.9
C83 C90 H90B 109.9
C85 C90 H90B 109.9
H90A C90 H90B 108.3
C94 C91 C82 110.7(2)
C94 C91 H91A 109.5
C82 C91 H91A 109.5
C94 C91 H91B 109.5
C82 C91 H91B 109.5
H91A C91 H91B 108.1
C62 C92 H92A 109.5
C62 C92 H92B 109.5
H92A C92 H92B 109.5
C62 C92 H92C 109.5
H92A C92 H92C 109.5
H92B C92 H92C 109.5
C89 C94 C88 109.8(2)
C89 C94 C91 109.5(2)
C88 C94 C91 109.4(2)
C89 C94 H94A 109.4
C88 C94 H94A 109.4
C91 C94 H94A 109.4
C101 N100 C103 122.0(3)
C101 N100 C102 120.9(3)
C103 N100 C102 116.9(3)
O100 C101 N100 125.2(4)
O100 C101 H10B 117.4
N100 C101 H10B 117.4
N100 C102 H10C 109.5
N100 C102 H10D 109.5
H10C C102 H10D 109.5
N100 C102 H10E 109.5
H10C C102 H10E 109.5
H10D C102 H10E 109.5
N100 C103 H10F 109.5
N100 C103 H10G 109.5
H10F C103 H10G 109.5
N100 C103 H10H 109.5
H10F C103 H10H 109.5
H10G C103 H10H 109.5
C202 C201 H20B 109.5
C202 C201 H20C 109.5
H20B C201 H20C 109.5
C202 C201 H20D 109.5
H20B C201 H20D 109.5
H20C C201 H20D 109.5
O203 C202 C201 109.7(2)
O203 C202 H20E 109.7
C201 C202 H20E 109.7
O203 C202 H20F 109.7
C201 C202 H20F 109.7
H20E C202 H20F 108.2
C204 O203 C202 113.0(2)
O203 C204 C205 109.4(3)
O203 C204 H20G 109.8
C205 C204 H20G 109.8
O203 C204 H20H 109.8
C205 C204 H20H 109.8
H20G C204 H20H 108.3
C204 C205 H20I 109.5
C204 C205 H20J 109.5
H20I C205 H20J 109.5
C204 C205 H20K 109.5
H20I C205 H20K 109.5
H20J C205 H20K 109.5
C302 C301 H30A 109.5
C302 C301 H30B 109.5
H30A C301 H30B 109.5
C302 C301 H30C 109.5
H30A C301 H30C 109.5
H30B C301 H30C 109.5
O303 C302 C301 111.0(4)
O303 C302 H30D 109.4
C301 C302 H30D 109.4
O303 C302 H30E 109.4
C301 C302 H30E 109.4
H30D C302 H30E 108.0
C302 O303 C304 114.9(3)
O303 C304 C305 111.8(3)
O303 C304 H30F 109.3
C305 C304 H30F 109.3
O303 C304 H30G 109.3
C305 C304 H30G 109.3
H30F C304 H30G 107.9
C304 C305 H30H 109.5
C304 C305 H30I 109.5
H30H C305 H30I 109.5
C304 C305 H30J 109.5
H30H C305 H30J 109.5
H30I C305 H30J 109.5
C402 C401 H40C 109.5
C402 C401 H40D 109.5
H40C C401 H40D 109.5
C402 C401 H40E 109.5
H40C C401 H40E 109.5
H40D C401 H40E 109.5
C401 C402 O403 104.2(7)
C401 C402 H40F 110.9
O403 C402 H40F 110.9
C401 C402 H40G 110.9
O403 C402 H40G 110.9
H40F C402 H40G 108.9
C404 O403 C402 120.1(7)
O403 C404 C405 88.9(6)
O403 C404 H40H 113.8
C405 C404 H40H 113.8
O403 C404 H40I 113.8
C405 C404 H40I 113.8
H40H C404 H40I 111.0
C404 C405 H40J 109.5
C404 C405 H40K 109.5
H40J C405 H40K 109.5
C404 C405 H40L 109.5
H40J C405 H40L 109.5
H40K C405 H40L 109.5
C412 C411 H41C 109.5
C412 C411 H41D 109.5
H41C C411 H41D 109.5
C412 C411 H41E 109.5
H41C C411 H41E 109.5
H41D C411 H41E 109.5
O413 C412 C411 99.0(8)
O413 C412 H41F 112.0
C411 C412 H41F 112.0
O413 C412 H41G 112.0
C411 C412 H41G 112.0
H41F C412 H41G 109.7
C412 O413 C414 151.5(10)
C415 C414 O413 117.7(10)
C415 C414 H41H 107.9
O413 C414 H41H 107.9
C415 C414 H41I 107.9
O413 C414 H41I 107.9
H41H C414 H41I 107.2
C414 C415 H41J 109.5
C414 C415 H41K 109.5
H41J C415 H41K 109.5
C414 C415 H41L 109.5
H41J C415 H41L 109.5
H41K C415 H41L 109.5
C502 C501 H50B 109.5
C502 C501 H50C 109.5
H50B C501 H50C 109.5
C502 C501 H50D 109.5
H50B C501 H50D 109.5
H50C C501 H50D 109.5
O503 C502 C501 109.4(5)
O503 C502 H50E 109.8
C501 C502 H50E 109.8
O503 C502 H50F 109.8
C501 C502 H50F 109.8
H50E C502 H50F 108.2
C502 O503 C504 112.0(5)
O503 C504 C505 108.5(6)
O503 C504 H50G 110.0
C505 C504 H50G 110.0
O503 C504 H50H 110.0
C505 C504 H50H 110.0
H50G C504 H50H 108.4
C504 C505 H50I 109.5
C504 C505 H50J 109.5
H50I C505 H50J 109.5
C504 C505 H50K 109.5
H50I C505 H50K 109.5
H50J C505 H50K 109.5
C603 N600 C601 129.9(14)
C603 N600 C602 118.8(13)
C601 N600 C602 110.3(14)
O600 C601 N600 106.3(16)
O600 C601 H601 126.8
N600 C601 H601 126.9
N600 C602 H60A 109.5
N600 C602 H60B 109.5
H60A C602 H60B 109.5
N600 C602 H60C 109.5
H60A C602 H60C 109.5
H60B C602 H60C 109.5
N600 C603 H60D 109.5
N600 C603 H60E 109.5
H60D C603 H60E 109.5
N600 C603 H60F 109.5
H60D C603 H60F 109.5
H60E C603 H60F 109.5
C612 C611 H61B 109.5
C612 C611 H61C 109.5
H61B C611 H61C 109.5
C612 C611 H61D 109.5
H61B C611 H61D 109.5
H61C C611 H61D 109.5
O613 C612 C611 114.2(15)
O613 C612 H61E 108.7
C611 C612 H61E 108.7
O613 C612 H61F 108.7
C611 C612 H61F 108.7
H61E C612 H61F 107.6
C612 O613 C614 128.7(17)
O613 C614 C615 122(2)
O613 C614 H61G 106.8
C615 C614 H61G 106.8
O613 C614 H61H 106.8
C615 C614 H61H 106.8
H61G C614 H61H 106.7
C614 C615 H61I 109.5
C614 C615 H61J 109.5
H61I C615 H61J 109.5
C614 C615 H61K 109.5
H61I C615 H61K 109.5
H61J C615 H61K 109.5

loop_
_geom_bond_atom_site_label_1
_geom_bond_atom_site_label_2
_geom_bond_distance
Fe1 O1 1.9395(18)
Fe1 N6 2.062(2)
Fe1 C8 2.102(3)
Fe1 C3 2.144(3)
O1 C13 1.327(3)
N1 C1 1.481(3)
N1 C6 1.484(3)
N1 C11 1.492(3)
N2 C3 1.359(3)
N2 C4 1.383(3)
N2 C2 1.465(3)
N3 C3 1.364(3)
N3 C5 1.382(3)
N3 C18 1.440(3)
N4 C8 1.359(3)
N4 C9 1.384(3)
N4 C7 1.469(3)
N5 C8 1.364(3)
N5 C10 1.390(3)
N5 C27 1.443(3)
N6 N7 1.175(3)
N7 N8 1.160(4)
C1 C2 1.519(4)
C1 H1A 0.9900
C1 H1B 0.9900
C2 H2A 0.9900
C2 H2B 0.9900
C4 C5 1.343(4)
C4 H4A 0.9500
C5 H5A 0.9500
C6 C7 1.516(4)
C6 H6B 0.9900
C6 H6C 0.9900
C7 H7A 0.9900
C7 H7B 0.9900
C9 C10 1.343(4)
C9 H9A 0.9500
C10 H10A 0.9500
C11 C12 1.509(4)
C11 H11A 0.9900
C11 H11B 0.9900
C12 C17 1.393(4)
C12 C13 1.412(4)
C13 C14 1.429(4)
C14 C15 1.394(4)
C14 C36 1.531(4)
C15 C16 1.395(4)
C15 H15A 0.9500
C16 C17 1.384(4)
C16 C46 1.513(4)
C17 H17A 0.9500
C18 C23 1.397(4)
C18 C19 1.397(4)
C19 C20 1.393(4)
C19 C24 1.508(4)
C20 C21 1.391(4)
C20 H20A 0.9500
C21 C22 1.388(4)
C21 C25 1.505(4)
C22 C23 1.385(4)
C22 H22A 0.9500
C23 C26 1.503(4)
C24 H24A 0.9800
C24 H24B 0.9800
C24 H24C 0.9800
C25 H25A 0.9800
C25 H25B 0.9800
C25 H25C 0.9800
C26 H26A 0.9800
C26 H26B 0.9800
C26 H26C 0.9800
C27 C28 1.395(4)
C27 C32 1.395(4)
C28 C29 1.392(4)
C28 C33 1.499(4)
C29 C30 1.390(4)
C29 H29A 0.9500
C30 C31 1.395(4)
C30 C34 1.507(4)
C31 C32 1.390(4)
C31 H31A 0.9500
C32 C35 1.511(4)
C33 H33A 0.9800
C33 H33B 0.9800
C33 H33C 0.9800
C34 H34A 0.9800
C34 H34B 0.9800
C34 H34C 0.9800
C35 H35A 0.9800
C35 H35B 0.9800
C35 H35C 0.9800
C36 C41 1.546(4)
C36 C40 1.548(4)
C36 C45 1.552(4)
C37 C44 1.530(4)
C37 C42 1.534(4)
C37 C40 1.540(4)
C37 H37A 1.0000
C38 C43 1.529(4)
C38 C42 1.533(4)
C38 C45 1.537(4)
C38 H38A 1.0000
C39 C43 1.529(4)
C39 C44 1.533(4)
C39 C41 1.538(4)
C39 H39A 1.0000
C40 H40A 0.9900
C40 H40B 0.9900
C41 H41A 0.9900
C41 H41B 0.9900
C42 H42A 0.9900
C42 H42B 0.9900
C43 H43A 0.9900
C43 H43B 0.9900
C44 H44A 0.9900
C44 H44B 0.9900
C45 H45A 0.9900
C45 H45B 0.9900
C46 H46A 0.9800
C46 H46B 0.9800
C46 H46C 0.9800
Fe2 O2 1.9308(17)
Fe2 N14 2.057(2)
Fe2 C54 2.107(2)
Fe2 C49 2.131(3)
O2 C59 1.325(3)
N9 C47 1.477(3)
N9 C52 1.480(3)
N9 C57 1.489(3)
N10 C49 1.365(3)
N10 C50 1.384(4)
N10 C48 1.463(3)
N11 C49 1.361(3)
N11 C51 1.389(4)
N11 C64 1.451(3)
N12 C54 1.353(3)
N12 C55 1.390(3)
N12 C53 1.467(3)
N13 C54 1.364(3)
N13 C56 1.395(3)
N13 C73 1.440(3)
N14 N15 1.189(3)
N15 N16 1.167(3)
C47 C48 1.518(4)
C47 H47A 0.9900
C47 H47B 0.9900
C48 H48A 0.9900
C48 H48B 0.9900
C50 C51 1.334(4)
C50 H50A 0.9500
C51 H51A 0.9500
C52 C53 1.525(4)
C52 H52A 0.9900
C52 H52B 0.9900
C53 H53A 0.9900
C53 H53B 0.9900
C55 C56 1.337(4)
C55 H55A 0.9500
C56 H56A 0.9500
C57 C58 1.502(4)
C57 H57A 0.9900
C57 H57B 0.9900
C58 C63 1.397(4)
C58 C59 1.418(3)
C59 C60 1.423(4)
C60 C61 1.396(4)
C60 C82 1.534(3)
C61 C62 1.396(4)
C61 H61A 0.9500
C62 C63 1.383(4)
C62 C92 1.515(4)
C63 H63A 0.9500
C64 C69 1.388(4)
C64 C65 1.389(4)
C65 C66 1.396(4)
C65 C70 1.512(5)
C66 C67 1.376(5)
C66 H66A 0.9500
C67 C68 1.388(5)
C67 C71 1.506(4)
C68 C69 1.394(4)
C68 H68A 0.9500
C69 C72 1.498(4)
C70 H70A 0.9800
C70 H70B 0.9800
C70 H70C 0.9800
C71 H71A 0.9800
C71 H71B 0.9800
C71 H71C 0.9800
C72 H72A 0.9800
C72 H72B 0.9800
C72 H72C 0.9800
C73 C78 1.391(4)
C73 C74 1.396(4)
C74 C75 1.391(4)
C74 C79 1.504(4)
C75 C76 1.389(4)
C75 H75A 0.9500
C76 C77 1.395(4)
C76 C80 1.516(4)
C77 C78 1.396(4)
C77 H77A 0.9500
C78 C81 1.510(4)
C79 H79A 0.9800
C79 H79B 0.9800
C79 H79C 0.9800
C80 H80A 0.9800
C80 H80B 0.9800
C80 H80C 0.9800
C81 H81A 0.9800
C81 H81B 0.9800
C81 H81C 0.9800
C82 C86 1.539(4)
C82 C87 1.548(3)
C82 C91 1.550(3)
C83 C88 1.526(4)
C83 C90 1.528(4)
C83 C86 1.541(4)
C83 H83A 1.0000
C85 C89 1.531(4)
C85 C90 1.533(4)
C85 C87 1.539(3)
C85 H85A 1.0000
C86 H86A 0.9900
C86 H86B 0.9900
C87 H87A 0.9900
C87 H87B 0.9900
C88 C94 1.535(4)
C88 H88A 0.9900
C88 H88B 0.9900
C89 C94 1.534(4)
C89 H89A 0.9900
C89 H89B 0.9900
C90 H90A 0.9900
C90 H90B 0.9900
C91 C94 1.536(4)
C91 H91A 0.9900
C91 H91B 0.9900
C92 H92A 0.9800
C92 H92B 0.9800
C92 H92C 0.9800
C94 H94A 1.0000
N100 C101 1.330(4)
N100 C103 1.437(4)
N100 C102 1.452(4)
O100 C101 1.229(5)
C101 H10B 0.9500
C102 H10C 0.9800
C102 H10D 0.9800
C102 H10E 0.9800
C103 H10F 0.9800
C103 H10G 0.9800
C103 H10H 0.9800
C201 C202 1.496(4)
C201 H20B 0.9800
C201 H20C 0.9800
C201 H20D 0.9800
C202 O203 1.422(3)
C202 H20E 0.9900
C202 H20F 0.9900
O203 C204 1.407(4)
C204 C205 1.500(5)
C204 H20G 0.9900
C204 H20H 0.9900
C205 H20I 0.9800
C205 H20J 0.9800
C205 H20K 0.9800
C301 C302 1.497(7)
C301 H30A 0.9800
C301 H30B 0.9800
C301 H30C 0.9800
C302 O303 1.367(5)
C302 H30D 0.9900
C302 H30E 0.9900
O303 C304 1.412(4)
C304 C305 1.460(5)
C304 H30F 0.9900
C304 H30G 0.9900
C305 H30H 0.9800
C305 H30I 0.9800
C305 H30J 0.9800
C401 C402 1.290(8)
C401 H40C 0.9800
C401 H40D 0.9800
C401 H40E 0.9800
C402 O403 1.475(8)
C402 H40F 0.9900
C402 H40G 0.9900
O403 C404 1.419(9)
C404 C405 1.476(10)
C404 H40H 0.9900
C404 H40I 0.9900
C405 H40J 0.9800
C405 H40K 0.9800
C405 H40L 0.9800
C411 C412 1.787(12)
C411 H41C 0.9800
C411 H41D 0.9800
C411 H41E 0.9800
C412 O413 1.174(10)
C412 H41F 0.9900
C412 H41G 0.9900
O413 C414 1.457(10)
C414 C415 1.387(14)
C414 H41H 0.9900
C414 H41I 0.9900
C415 H41J 0.9800
C415 H41K 0.9800
C415 H41L 0.9800
C501 C502 1.508(8)
C501 H50B 0.9800
C501 H50C 0.9800
C501 H50D 0.9800
C502 O503 1.414(8)
C502 H50E 0.9900
C502 H50F 0.9900
O503 C504 1.420(8)
C504 C505 1.494(9)
C504 H50G 0.9900
C504 H50H 0.9900
C505 H50I 0.9800
C505 H50J 0.9800
C505 H50K 0.9800
N600 C603 1.371(17)
N600 C601 1.383(17)
N600 C602 1.505(17)
O600 C601 1.299(18)
C601 H601 0.9500
C602 H60A 0.9800
C602 H60B 0.9800
C602 H60C 0.9800
C603 H60D 0.9800
C603 H60E 0.9800
C603 H60F 0.9800
C611 C612 1.551(15)
C611 H61B 0.9800
C611 H61C 0.9800
C611 H61D 0.9800
C612 O613 1.350(14)
C612 H61E 0.9900
C612 H61F 0.9900
O613 C614 1.406(15)
C614 C615 1.439(16)
C614 H61G 0.9900
C614 H61H 0.9900
C615 H61I 0.9800
C615 H61J 0.9800
C615 H61K 0.9800

loop_
_geom_torsion_atom_site_label_1
_geom_torsion_atom_site_label_2
_geom_torsion_atom_site_label_3
_geom_torsion_atom_site_label_4
_geom_torsion
N6 Fe1 O1 C13 176.1(3)
C8 Fe1 O1 C13 68.8(3)
C3 Fe1 O1 C13 -80.1(3)
O1 Fe1 N6 N7 29.9(3)
C8 Fe1 N6 N7 139.8(3)
C3 Fe1 N6 N7 -109.5(3)
Fe1 N6 N7 N8 -167(10)
C6 N1 C1 C2 87.5(2)
C11 N1 C1 C2 -151.3(2)
C3 N2 C2 C1 -59.3(3)
C4 N2 C2 C1 109.5(3)
N1 C1 C2 N2 84.3(3)
C4 N2 C3 N3 1.1(3)
C2 N2 C3 N3 171.0(2)
C4 N2 C3 Fe1 -179.95(18)
C2 N2 C3 Fe1 -10.1(3)
C5 N3 C3 N2 -0.6(3)
C18 N3 C3 N2 -176.5(2)
C5 N3 C3 Fe1 -179.4(2)
C18 N3 C3 Fe1 4.7(4)
O1 Fe1 C3 N2 103.9(2)
N6 Fe1 C3 N2 -153.8(2)
C8 Fe1 C3 N2 -45.0(2)
O1 Fe1 C3 N3 -77.5(3)
N6 Fe1 C3 N3 24.8(3)
C8 Fe1 C3 N3 133.6(2)
C3 N2 C4 C5 -1.2(3)
C2 N2 C4 C5 -171.2(2)
N2 C4 C5 N3 0.7(3)
C3 N3 C5 C4 -0.1(3)
C18 N3 C5 C4 176.0(2)
C1 N1 C6 C7 -144.6(2)
C11 N1 C6 C7 97.0(3)
C8 N4 C7 C6 -67.5(3)
C9 N4 C7 C6 113.4(3)
N1 C6 C7 N4 70.4(3)
C9 N4 C8 N5 -0.3(3)
C7 N4 C8 N5 -179.5(2)
C9 N4 C8 Fe1 -179.97(17)
C7 N4 C8 Fe1 0.8(3)
C10 N5 C8 N4 0.5(3)
C27 N5 C8 N4 171.4(2)
C10 N5 C8 Fe1 -179.8(2)
C27 N5 C8 Fe1 -8.9(4)
O1 Fe1 C8 N4 -43.4(2)
N6 Fe1 C8 N4 -141.7(2)
C3 Fe1 C8 N4 115.4(2)
O1 Fe1 C8 N5 137.0(2)
N6 Fe1 C8 N5 38.7(3)
C3 Fe1 C8 N5 -64.2(3)
C8 N4 C9 C10 -0.1(3)
C7 N4 C9 C10 179.1(2)
N4 C9 C10 N5 0.4(3)
C8 N5 C10 C9 -0.6(3)
C27 N5 C10 C9 -171.8(2)
C1 N1 C11 C12 -170.5(2)
C6 N1 C11 C12 -51.5(3)
N1 C11 C12 C17 125.8(2)
N1 C11 C12 C13 -57.8(3)
Fe1 O1 C13 C12 34.1(4)
Fe1 O1 C13 C14 -146.1(2)
C17 C12 C13 O1 174.4(2)
C11 C12 C13 O1 -1.9(4)
C17 C12 C13 C14 -5.4(4)
C11 C12 C13 C14 178.3(2)
O1 C13 C14 C15 -173.8(2)
C12 C13 C14 C15 6.0(4)
O1 C13 C14 C36 5.5(4)
C12 C13 C14 C36 -174.7(2)
C13 C14 C15 C16 -2.0(4)
C36 C14 C15 C16 178.7(2)
C14 C15 C16 C17 -2.9(4)
C14 C15 C16 C46 177.8(3)
C15 C16 C17 C12 3.7(4)
C46 C16 C17 C12 -177.0(3)
C13 C12 C17 C16 0.4(4)
C11 C12 C17 C16 176.7(2)
C3 N3 C18 C23 -90.8(3)
C5 N3 C18 C23 93.7(3)
C3 N3 C18 C19 93.0(3)
C5 N3 C18 C19 -82.4(3)
C23 C18 C19 C20 -0.2(4)
N3 C18 C19 C20 175.8(2)
C23 C18 C19 C24 178.0(2)
N3 C18 C19 C24 -6.0(4)
C18 C19 C20 C21 1.4(4)
C24 C19 C20 C21 -176.8(2)
C19 C20 C21 C22 -1.2(4)
C19 C20 C21 C25 175.8(3)
C20 C21 C22 C23 -0.1(4)
C25 C21 C22 C23 -177.1(3)
C21 C22 C23 C18 1.2(4)
C21 C22 C23 C26 179.7(2)
C19 C18 C23 C22 -1.0(4)
N3 C18 C23 C22 -177.0(2)
C19 C18 C23 C26 -179.6(2)
N3 C18 C23 C26 4.5(4)
C8 N5 C27 C28 -76.4(3)
C10 N5 C27 C28 93.6(3)
C8 N5 C27 C32 106.8(3)
C10 N5 C27 C32 -83.3(3)
C32 C27 C28 C29 -0.8(4)
N5 C27 C28 C29 -177.5(2)
C32 C27 C28 C33 178.3(3)
N5 C27 C28 C33 1.5(4)
C27 C28 C29 C30 1.8(4)
C33 C28 C29 C30 -177.2(3)
C28 C29 C30 C31 -0.8(4)
C28 C29 C30 C34 179.9(3)
C29 C30 C31 C32 -1.4(4)
C34 C30 C31 C32 177.9(3)
C30 C31 C32 C27 2.4(4)
C30 C31 C32 C35 -176.4(3)
C28 C27 C32 C31 -1.3(4)
N5 C27 C32 C31 175.4(2)
C28 C27 C32 C35 177.5(3)
N5 C27 C32 C35 -5.8(4)
C15 C14 C36 C41 114.6(3)
C13 C14 C36 C41 -64.6(3)
C15 C14 C36 C40 -5.9(3)
C13 C14 C36 C40 174.9(2)
C15 C14 C36 C45 -125.5(3)
C13 C14 C36 C45 55.3(3)
C44 C37 C40 C36 -60.5(3)
C42 C37 C40 C36 60.1(3)
C14 C36 C40 C37 -179.7(2)
C41 C36 C40 C37 58.1(3)
C45 C36 C40 C37 -58.2(3)
C43 C39 C41 C36 -60.3(3)
C44 C39 C41 C36 60.2(3)
C14 C36 C41 C39 179.0(2)
C40 C36 C41 C39 -57.7(3)
C45 C36 C41 C39 57.9(3)
C43 C38 C42 C37 -59.9(3)
C45 C38 C42 C37 60.3(3)
C44 C37 C42 C38 60.4(3)
C40 C37 C42 C38 -59.7(3)
C42 C38 C43 C39 59.7(3)
C45 C38 C43 C39 -60.4(3)
C44 C39 C43 C38 -59.6(3)
C41 C39 C43 C38 60.8(3)
C42 C37 C44 C39 -60.0(3)
C40 C37 C44 C39 60.3(3)
C43 C39 C44 C37 59.5(3)
C41 C39 C44 C37 -60.5(3)
C43 C38 C45 C36 59.1(3)
C42 C38 C45 C36 -61.1(3)
C14 C36 C45 C38 -178.5(2)
C41 C36 C45 C38 -57.1(3)
C40 C36 C45 C38 58.7(3)
N14 Fe2 O2 C59 -168.1(3)
C54 Fe2 O2 C59 -57.7(3)
C49 Fe2 O2 C59 84.2(3)
O2 Fe2 N14 N15 -32.9(3)
C54 Fe2 N14 N15 -145.3(3)
C49 Fe2 N14 N15 102.6(3)
Fe2 N14 N15 N16 175(100)
C52 N9 C47 C48 -89.9(2)
C57 N9 C47 C48 147.6(2)
C49 N10 C48 C47 65.4(3)
C50 N10 C48 C47 -104.4(3)
N9 C47 C48 N10 -84.1(3)
C51 N11 C49 N10 0.8(3)
C64 N11 C49 N10 179.1(2)
C51 N11 C49 Fe2 -176.9(2)
C64 N11 C49 Fe2 1.4(4)
C50 N10 C49 N11 -1.4(3)
C48 N10 C49 N11 -172.1(2)
C50 N10 C49 Fe2 176.51(19)
C48 N10 C49 Fe2 5.8(4)
O2 Fe2 C49 N11 78.7(3)
N14 Fe2 C49 N11 -27.4(3)
C54 Fe2 C49 N11 -138.9(2)
O2 Fe2 C49 N10 -98.5(2)
N14 Fe2 C49 N10 155.4(2)
C54 Fe2 C49 N10 43.8(2)
C49 N10 C50 C51 1.5(3)
C48 N10 C50 C51 172.4(3)
N10 C50 C51 N11 -0.9(3)
C49 N11 C51 C50 0.0(3)
C64 N11 C51 C50 -178.3(3)
C47 N9 C52 C53 142.1(2)
C57 N9 C52 C53 -98.1(2)
C54 N12 C53 C52 71.8(3)
C55 N12 C53 C52 -108.0(3)
N9 C52 C53 N12 -69.8(3)
C55 N12 C54 N13 0.0(3)
C53 N12 C54 N13 -179.9(2)
C55 N12 C54 Fe2 175.86(18)
C53 N12 C54 Fe2 -4.0(3)
C56 N13 C54 N12 0.0(3)
C73 N13 C54 N12 -174.0(2)
C56 N13 C54 Fe2 -175.56(19)
C73 N13 C54 Fe2 10.4(4)
O2 Fe2 C54 N12 40.4(2)
N14 Fe2 C54 N12 142.7(2)
C49 Fe2 C54 N12 -111.4(2)
O2 Fe2 C54 N13 -144.9(2)
N14 Fe2 C54 N13 -42.6(2)
C49 Fe2 C54 N13 63.3(2)
C54 N12 C55 C56 0.1(3)
C53 N12 C55 C56 180.0(2)
N12 C55 C56 N13 -0.1(3)
C54 N13 C56 C55 0.0(3)
C73 N13 C56 C55 174.4(2)
C47 N9 C57 C58 171.7(2)
C52 N9 C57 C58 51.5(3)
N9 C57 C58 C63 -124.1(2)
N9 C57 C58 C59 59.2(3)
Fe2 O2 C59 C58 -41.8(4)
Fe2 O2 C59 C60 138.0(2)
C63 C58 C59 O2 -173.9(2)
C57 C58 C59 O2 2.7(3)
C63 C58 C59 C60 6.3(4)
C57 C58 C59 C60 -177.1(2)
O2 C59 C60 C61 173.0(2)
C58 C59 C60 C61 -7.2(3)
O2 C59 C60 C82 -6.9(4)
C58 C59 C60 C82 172.9(2)
C59 C60 C61 C62 2.4(4)
C82 C60 C61 C62 -177.7(2)
C60 C61 C62 C63 3.5(4)
C60 C61 C62 C92 -176.5(3)
C61 C62 C63 C58 -4.6(4)
C92 C62 C63 C58 175.5(3)
C59 C58 C63 C62 -0.3(4)
C57 C58 C63 C62 -176.9(2)
C49 N11 C64 C69 90.9(3)
C51 N11 C64 C69 -91.0(3)
C49 N11 C64 C65 -93.9(3)
C51 N11 C64 C65 84.2(3)
C69 C64 C65 C66 0.3(4)
N11 C64 C65 C66 -174.6(3)
C69 C64 C65 C70 180.0(3)
N11 C64 C65 C70 5.0(4)
C64 C65 C66 C67 -0.5(5)
C70 C65 C66 C67 179.9(3)
C65 C66 C67 C68 0.6(5)
C65 C66 C67 C71 -177.2(3)
C66 C67 C68 C69 -0.6(4)
C71 C67 C68 C69 177.2(3)
C65 C64 C69 C68 -0.4(4)
N11 C64 C69 C68 174.6(2)
C65 C64 C69 C72 177.7(3)
N11 C64 C69 C72 -7.4(4)
C67 C68 C69 C64 0.5(4)
C67 C68 C69 C72 -177.6(3)
C54 N13 C73 C78 -105.5(3)
C56 N13 C73 C78 81.1(3)
C54 N13 C73 C74 78.6(3)
C56 N13 C73 C74 -94.9(3)
C78 C73 C74 C75 -0.1(4)
N13 C73 C74 C75 175.7(2)
C78 C73 C74 C79 179.7(3)
N13 C73 C74 C79 -4.4(4)
C73 C74 C75 C76 -0.2(5)
C79 C74 C75 C76 180.0(3)
C74 C75 C76 C77 0.6(5)
C74 C75 C76 C80 179.3(3)
C75 C76 C77 C78 -0.7(5)
C80 C76 C77 C78 -179.4(3)
C74 C73 C78 C77 0.0(4)
N13 C73 C78 C77 -175.8(2)
C74 C73 C78 C81 -178.4(3)
N13 C73 C78 C81 5.9(4)
C76 C77 C78 C73 0.4(4)
C76 C77 C78 C81 178.8(3)
C61 C60 C82 C86 4.2(3)
C59 C60 C82 C86 -175.9(2)
C61 C60 C82 C87 -116.0(3)
C59 C60 C82 C87 63.9(3)
C61 C60 C82 C91 123.6(3)
C59 C60 C82 C91 -56.5(3)
C60 C82 C86 C83 178.9(2)
C87 C82 C86 C83 -59.0(3)
C91 C82 C86 C83 58.2(3)
C88 C83 C86 C82 -60.0(3)
C90 C83 C86 C82 60.5(3)
C89 C85 C87 C82 60.0(3)
C90 C85 C87 C82 -60.4(3)
C60 C82 C87 C85 -178.7(2)
C86 C82 C87 C85 58.4(3)
C91 C82 C87 C85 -57.7(3)
C90 C83 C88 C94 -60.1(3)
C86 C83 C88 C94 59.8(3)
C90 C85 C89 C94 59.7(3)
C87 C85 C89 C94 -60.9(3)
C88 C83 C90 C85 60.5(3)
C86 C83 C90 C85 -59.7(3)
C89 C85 C90 C83 -60.0(3)
C87 C85 C90 C83 60.3(3)
C60 C82 C91 C94 179.1(2)
C86 C82 C91 C94 -58.7(3)
C87 C82 C91 C94 57.5(3)
C85 C89 C94 C88 -59.5(3)
C85 C89 C94 C91 60.6(3)
C83 C88 C94 C89 59.5(3)
C83 C88 C94 C91 -60.7(3)
C82 C91 C94 C89 -59.3(3)
C82 C91 C94 C88 61.1(3)
C103 N100 C101 O100 176.7(3)
C102 N100 C101 O100 2.0(5)
C201 C202 O203 C204 165.9(3)
C202 O203 C204 C205 -179.1(3)
C301 C302 O303 C304 167.5(4)
C302 O303 C304 C305 -171.9(4)
C401 C402 O403 C404 -178.2(7)
C402 O403 C404 C405 175.9(7)
C411 C412 O413 C414 146.8(18)
C412 O413 C414 C415 -153(2)
C501 C502 O503 C504 -178.9(5)
C502 O503 C504 C505 172.4(6)
C603 N600 C601 O600 155(2)
C602 N600 C601 O600 -13.0(19)
C611 C612 O613 C614 -145(2)
C612 O613 C614 C615 -151(3)
